data_4347688
loop_
_publ_author_name
'Chen, Juan'
'Zhou, Hulan'
'Xu, Feng'

_publ_section_title
;
 Bottom-Up Self-Assembly of the Sphere-Shaped Icosametallic Oxo Clusters
 {Cu20} and {Cu12Zn8}.
;
_journal_issue 10
_journal_name_full 'Inorganic chemistry'
_journal_page_first 4695
_journal_page_last 4697
_journal_paper_doi 10.1021/acs.inorgchem.6b00487
_journal_volume 55
_journal_year 2016
_chemical_formula_sum 'C59 H176 Cu20 N10 O65'
_chemical_formula_weight 3336.90
_space_group_IT_number 2
_space_group_name_Hall '-P 1'
_space_group_name_H-M_alt 'P -1'
_symmetry_cell_setting triclinic
_symmetry_space_group_name_H-M 'P -1'
_atom_sites_solution_hydrogens geom
_atom_sites_solution_primary direct
_atom_sites_solution_secondary difmap
_audit_creation_method SHELXL-97
_cell_angle_alpha 72.7130(10)
_cell_angle_beta 79.3350(10)
_cell_angle_gamma 75.4680(10)
_cell_formula_units_Z 1
_cell_length_a 13.7160(10)
_cell_length_b 15.7199(11)
_cell_length_c 16.0275(12)
_cell_measurement_temperature 293(2)
_cell_volume 3171.2(4)
_computing_structure_refinement 'SHELXL-97 (Sheldrick, 1997)'
_computing_structure_solution 'SHELXS-97 (Sheldrick, 1990)'
_diffrn_ambient_temperature 293(2)
_diffrn_measured_fraction_theta_full 0.996
_diffrn_measured_fraction_theta_max 0.996
_diffrn_measurement_device_type bruker-CCD
_diffrn_radiation_monochromator graphite
_diffrn_radiation_source 'fine-focus sealed tube'
_diffrn_radiation_type MoK\a
_diffrn_radiation_wavelength 0.71073
_diffrn_reflns_av_R_equivalents 0.0336
_diffrn_reflns_av_sigmaI/netI 0.0671
_diffrn_reflns_limit_h_max 16
_diffrn_reflns_limit_h_min -16
_diffrn_reflns_limit_k_max 18
_diffrn_reflns_limit_k_min -18
_diffrn_reflns_limit_l_max 15
_diffrn_reflns_limit_l_min -19
_diffrn_reflns_number 18368
_diffrn_reflns_theta_full 25.01
_diffrn_reflns_theta_max 25.01
_diffrn_reflns_theta_min 1.66
_exptl_absorpt_coefficient_mu 3.365
_exptl_absorpt_correction_T_max 0.5673
_exptl_absorpt_correction_T_min 0.5384
_exptl_absorpt_correction_type multi-scan
_exptl_absorpt_process_details sadabs
_exptl_crystal_colour yellow
_exptl_crystal_density_diffrn 1.747
_exptl_crystal_density_method 'not measured'
_exptl_crystal_description block
_exptl_crystal_F_000 1700
_exptl_crystal_size_max 0.21
_exptl_crystal_size_mid 0.20
_exptl_crystal_size_min 0.19
_refine_diff_density_max 1.980
_refine_diff_density_min -0.644
_refine_diff_density_rms 0.117
_refine_ls_extinction_method none
_refine_ls_goodness_of_fit_ref 1.022
_refine_ls_hydrogen_treatment mixed
_refine_ls_matrix_type full
_refine_ls_number_parameters 838
_refine_ls_number_reflns 11162
_refine_ls_number_restraints 0
_refine_ls_restrained_S_all 1.022
_refine_ls_R_factor_all 0.0798
_refine_ls_R_factor_gt 0.0490
_refine_ls_shift/su_max 0.001
_refine_ls_shift/su_mean 0.000
_refine_ls_structure_factor_coef Fsqd
_refine_ls_weighting_details 'calc w=1/[\s^2^(Fo^2^)+(0.0678P)^2^+5.4965P] where P=(Fo^2^+2Fc^2^)/3'
_refine_ls_weighting_scheme calc
_refine_ls_wR_factor_gt 0.1242
_refine_ls_wR_factor_ref 0.1418
_reflns_number_gt 7847
_reflns_number_total 11162
_reflns_threshold_expression >2sigma(I)
_cod_data_source_file ic6b00487_si_002.cif
_cod_data_source_block ww
_cod_original_sg_symbol_H-M P-1
_cod_database_code 4347688

loop_
_symmetry_equiv_pos_as_xyz
'x, y, z'
'-x, -y, -z'

loop_
_atom_site_label
_atom_site_type_symbol
_atom_site_fract_x
_atom_site_fract_y
_atom_site_fract_z
_atom_site_U_iso_or_equiv
_atom_site_adp_type
_atom_site_occupancy
_atom_site_symmetry_multiplicity
_atom_site_calc_flag
_atom_site_refinement_flags
_atom_site_disorder_assembly
_atom_site_disorder_group
Cu1 Cu 0.54726(6) 0.36383(6) 0.23419(6) 0.0433(2) Uani 1 1 d . E .
Cu2 Cu 0.35073(5) 0.52069(5) 0.69142(6) 0.0312(2) Uani 1 1 d . . .
Cu3 Cu 0.37079(5) 0.34465(5) 0.61532(5) 0.0303(2) Uani 1 1 d . . .
Cu4 Cu 0.51953(6) 0.17123(5) 0.57670(6) 0.0382(2) Uani 1 1 d . . .
Cu5 Cu 0.19951(6) 0.64092(5) 0.33190(6) 0.0333(2) Uani 1 1 d . . .
Cu6 Cu 0.37836(5) 0.70074(5) 0.38281(6) 0.0309(2) Uani 1 1 d . . .
Cu7 Cu 0.51623(6) 0.32983(5) 0.42722(6) 0.0323(2) Uani 1 1 d . . .
Cu8 Cu 0.40079(5) 0.51496(5) 0.30997(5) 0.0310(2) Uani 1 1 d . . .
Cu9 Cu 0.15998(6) 0.45749(5) 0.68486(6) 0.0327(2) Uani 1 1 d . C .
Cu10 Cu 0.26099(5) 0.53168(5) 0.50409(5) 0.02801(19) Uani 1 1 d . . .
O1 O 0.6349(4) 0.0713(3) 0.6074(4) 0.0576(16) Uani 1 1 d . . .
O1W O 0.0170(3) 0.5206(3) 0.6052(3) 0.0450(12) Uani 1 1 d . . .
H1WB H -0.0178 0.5772 0.6182 0.067 Uiso 1 1 d R . .
H1WC H 0.0396 0.5314 0.5433 0.067 Uiso 1 1 d R . .
O2 O 0.7117(4) 0.1457(3) 0.6645(4) 0.0595(16) Uani 1 1 d . . .
O2W O 0.0469(4) 0.6150(3) 0.4313(4) 0.0506(13) Uani 1 1 d . . .
H2WA H -0.0044 0.6699 0.4215 0.076 Uiso 1 1 d R . .
H2WB H 0.0232 0.5673 0.4203 0.076 Uiso 1 1 d R . .
O3 O 0.1481(4) 0.6055(3) 0.2440(3) 0.0426(12) Uani 1 1 d . . .
O3W O 0.5614(6) 0.1671(5) 0.3886(7) 0.136(4) Uani 1 1 d . . .
H3WF H 0.6121 0.1216 0.3900 0.203 Uiso 1 1 d R . .
H3WD H 0.5265 0.1275 0.4199 0.203 Uiso 1 1 d R . .
O4 O 0.2988(4) 0.5336(4) 0.1924(3) 0.0508(13) Uani 1 1 d . . .
O4W O 0.4048(6) 0.6211(6) 0.0240(5) 0.109(3) Uani 1 1 d . . .
H4WF H 0.3704 0.5921 0.0789 0.164 Uiso 1 1 d R . .
H4WE H 0.3875 0.6859 0.0155 0.164 Uiso 1 1 d R . .
O5 O 0.2151(4) 0.5550(4) 0.8110(4) 0.0604(15) Uani 1 1 d . . .
O5W O 0.6026(5) -0.0836(4) 0.5670(6) 0.092(2) Uani 1 1 d . . .
H5WF H 0.6134 -0.0312 0.5803 0.138 Uiso 1 1 d R . .
H5WC H 0.6590 -0.1335 0.5818 0.138 Uiso 1 1 d R . .
O6 O 0.0863(4) 0.5178(4) 0.7753(4) 0.0510(14) Uani 1 1 d . . .
O7 O 0.1310(6) 0.7424(5) 0.5621(7) 0.119(3) Uani 1 1 d . . .
O8 O 0.2339(5) 0.8076(5) 0.5947(6) 0.106(3) Uani 1 1 d . . .
O9 O 0.4212(9) 0.2468(7) 0.8388(6) 0.148(4) Uani 1 1 d . . .
O10 O 0.5031(11) 0.3108(9) 0.8774(10) 0.186(6) Uani 1 1 d . . .
O11 O 0.1773(4) 0.3903(4) 0.3766(5) 0.077(2) Uani 1 1 d . . .
O12 O 0.2985(4) 0.2677(4) 0.3844(5) 0.078(2) Uani 1 1 d . . .
O13 O 0.2220(6) 0.2161(5) 0.6056(8) 0.133(4) Uani 1 1 d . . .
O14 O 0.0642(6) 0.2239(5) 0.6386(6) 0.110(3) Uani 1 1 d . . .
O15 O 0.5336(3) 0.5111(3) 0.2399(3) 0.0376(11) Uani 1 1 d . . .
H15B H 0.5376 0.5564 0.1847 0.056 Uiso 1 1 d R . .
O16 O 0.6269(3) 0.3540(3) 0.3308(3) 0.0366(11) Uani 1 1 d . . .
H16A H 0.6875 0.3072 0.3353 0.055 Uiso 1 1 d R . .
O17 O 0.6067(3) 0.2605(3) 0.5157(3) 0.0335(11) Uani 1 1 d . . .
H17A H 0.6707 0.2320 0.4898 0.050 Uiso 1 1 d R . .
O18 O 0.4136(3) 0.2801(3) 0.5206(3) 0.0337(10) Uani 1 1 d . . .
H18A H 0.3587 0.2651 0.4999 0.051 Uiso 1 1 d R . .
O19 O 0.4339(3) 0.3810(3) 0.3303(3) 0.0331(10) Uani 1 1 d . . .
H19A H 0.3781 0.3530 0.3338 0.050 Uiso 1 1 d R . .
O20 O 0.3286(3) 0.3982(3) 0.7138(3) 0.0326(10) Uani 1 1 d . . .
H20A H 0.3393 0.3573 0.7723 0.049 Uiso 1 1 d R . .
O21 O 0.2383(3) 0.4106(3) 0.5766(3) 0.0286(10) Uani 1 1 d . . .
H21A H 0.2031 0.3788 0.5513 0.043 Uiso 1 1 d R . .
O22 O 0.2329(3) 0.5566(3) 0.6194(3) 0.0308(10) Uani 1 1 d . . .
H22A H 0.1920 0.6177 0.6186 0.046 Uiso 1 1 d R . .
O23 O 0.2704(3) 0.5154(3) 0.3873(3) 0.0291(10) Uani 1 1 d . . .
H23A H 0.2367 0.4692 0.3860 0.044 Uiso 1 1 d R . .
O24 O 0.2517(3) 0.6600(3) 0.4367(3) 0.0311(10) Uani 1 1 d . . .
H24A H 0.2042 0.7020 0.4651 0.047 Uiso 1 1 d R . .
O25 O 0.3724(3) 0.6459(3) 0.2920(3) 0.0335(10) Uani 1 1 d . . .
H25A H 0.3897 0.6804 0.2330 0.050 Uiso 1 1 d R . .
O26 O 0.5173(7) 0.4731(6) 0.4238(6) 0.035(2) Uani 0.50 1 d P . .
O27 O 0.5611(6) 0.5450(6) 0.5078(7) 0.036(2) Uani 0.50 1 d P . .
O28 O 0.5799(6) 0.5121(6) 0.4526(6) 0.031(2) Uani 0.50 1 d P . .
O29 O 0.5087(3) 0.7336(3) 0.3360(3) 0.0340(10) Uani 1 1 d . . .
H29A H 0.5175 0.7623 0.2726 0.051 Uiso 1 1 calc R . .
N1 N 0.1014(5) 0.3481(4) 0.7443(4) 0.0458(15) Uani 1 1 d . . .
H1WH H 0.0280 0.3659 0.7517 0.055 Uiso 0.59(4) 1 d PR A 1
H1WJ H 0.1205 0.3059 0.7076 0.055 Uiso 0.59(4) 1 d PR A 1
H1WO H 0.0349 0.3690 0.7734 0.055 Uiso 0.41(4) 1 d PR A 2
H1WP H 0.0906 0.3240 0.6983 0.055 Uiso 0.41(4) 1 d PR A 2
N2 N 0.4229(5) 0.0911(4) 0.6240(5) 0.0578(19) Uani 1 1 d . . .
H2W1 H 0.3598 0.1219 0.6130 0.069 Uiso 1 1 calc R B 1
H2W2 H 0.4395 0.0441 0.5993 0.069 Uiso 1 1 calc R B 1
N3 N 0.6711(5) 0.3277(5) 0.1545(5) 0.067(2) Uani 1 1 d . E .
H3WA H 0.6548 0.3454 0.0991 0.080 Uiso 1 1 calc R . .
H3WB H 0.7176 0.3586 0.1559 0.080 Uiso 1 1 calc R . .
N4 N 0.1473(5) 0.7723(4) 0.2807(4) 0.0482(16) Uani 1 1 d . A .
H4WA H 0.0799 0.7845 0.2965 0.058 Uiso 1 1 calc R . .
H4WB H 0.1747 0.8040 0.3054 0.058 Uiso 1 1 calc R . .
N5 N 0.4515(6) 0.3708(7) 0.1524(6) 0.070(3) Uani 1 1 d . . .
H5WA H 0.488(8) 0.391(7) 0.107(7) 0.084 Uiso 1 1 d . . .
H5WB H 0.403(8) 0.414(7) 0.158(7) 0.084 Uiso 1 1 d . . .
C0 C 0.5000 0.5000 0.5000 0.030(2) Uani 1 2 d S . .
C1 C 0.138(4) 0.301(3) 0.828(3) 0.083(9) Uani 0.69(2) 1 d P C 1
H1A H 0.1254 0.3434 0.8638 0.099 Uiso 0.69(2) 1 calc PR C 1
H1B H 0.2112 0.2796 0.8182 0.099 Uiso 0.69(2) 1 calc PR C 1
C1A C 0.153(8) 0.272(6) 0.806(7) 0.09(2) Uani 0.31(2) 1 d P C 2
H1AA H 0.2257 0.2598 0.7879 0.104 Uiso 0.31(2) 1 calc PR C 2
H1AB H 0.1279 0.2175 0.8135 0.104 Uiso 0.31(2) 1 calc PR C 2
C2 C 0.0909(14) 0.2187(12) 0.8801(12) 0.100(7) Uani 0.69(2) 1 d P C 1
H2A H 0.1079 0.1729 0.8475 0.120 Uiso 0.69(2) 1 calc PR C 1
H2B H 0.0176 0.2379 0.8884 0.120 Uiso 0.69(2) 1 calc PR C 1
C2A C 0.130(3) 0.301(3) 0.893(3) 0.088(14) Uani 0.31(2) 1 d P C 2
H2A1 H 0.0586 0.3303 0.8973 0.105 Uiso 0.31(2) 1 calc PR C 2
H2A2 H 0.1669 0.3493 0.8838 0.105 Uiso 0.31(2) 1 calc PR C 2
C3 C 0.1314(17) 0.1779(18) 0.9708(16) 0.122(8) Uani 0.69(2) 1 d P C 1
H3A H 0.1043 0.1250 1.0021 0.183 Uiso 0.69(2) 1 calc PR C 1
H3B H 0.1111 0.2224 1.0041 0.183 Uiso 0.69(2) 1 calc PR C 1
H3C H 0.2041 0.1611 0.9623 0.183 Uiso 0.69(2) 1 calc PR C 1
C3A C 0.149(4) 0.238(4) 0.986(3) 0.103(15) Uani 0.31(2) 1 d P C 2
H3AA H 0.1263 0.2726 1.0287 0.154 Uiso 0.31(2) 1 calc PR C 2
H3AB H 0.2196 0.2115 0.9870 0.154 Uiso 0.31(2) 1 calc PR C 2
H3AC H 0.1112 0.1904 0.9997 0.154 Uiso 0.31(2) 1 calc PR C 2
C4 C 0.428(8) 0.058(5) 0.719(7) 0.12(2) Uani 0.43(4) 1 d P D 1
H4A H 0.4290 0.1096 0.7405 0.145 Uiso 0.43(4) 1 calc PR D 1
H4B H 0.4926 0.0156 0.7285 0.145 Uiso 0.43(4) 1 calc PR D 1
C4A C 0.429(6) 0.020(4) 0.706(5) 0.118(16) Uani 0.57(4) 1 d P D 2
H4AA H 0.4985 -0.0122 0.7119 0.142 Uiso 0.57(4) 1 calc PR D 2
H4AB H 0.3880 -0.0229 0.7088 0.142 Uiso 0.57(4) 1 calc PR D 2
C5 C 0.343(3) 0.011(3) 0.776(3) 0.123(18) Uani 0.43(4) 1 d P D 1
H5A H 0.3354 -0.0388 0.7560 0.148 Uiso 0.43(4) 1 calc PR D 1
H5B H 0.2789 0.0537 0.7804 0.148 Uiso 0.43(4) 1 calc PR D 1
C5A C 0.388(3) 0.070(3) 0.778(2) 0.123(13) Uani 0.57(4) 1 d P D 2
H5AA H 0.3372 0.1235 0.7549 0.148 Uiso 0.57(4) 1 calc PR D 2
H5AB H 0.4431 0.0916 0.7896 0.148 Uiso 0.57(4) 1 calc PR D 2
C6 C 0.393(5) -0.022(5) 0.863(5) 0.137(19) Uani 0.43(4) 1 d P D 1
H6A H 0.3426 -0.0379 0.9119 0.206 Uiso 0.43(4) 1 calc PR D 1
H6B H 0.4203 0.0257 0.8699 0.206 Uiso 0.43(4) 1 calc PR D 1
H6C H 0.4464 -0.0745 0.8611 0.206 Uiso 0.43(4) 1 calc PR D 1
C6A C 0.340(4) 0.014(4) 0.867(4) 0.137(14) Uani 0.57(4) 1 d P D 2
H6AA H 0.3031 0.0551 0.9017 0.206 Uiso 0.57(4) 1 calc PR D 2
H6AB H 0.3927 -0.0288 0.8982 0.206 Uiso 0.57(4) 1 calc PR D 2
H6AC H 0.2946 -0.0173 0.8555 0.206 Uiso 0.57(4) 1 calc PR D 2
C7 C 0.7176(10) 0.2310(9) 0.1747(9) 0.116(5) Uani 1 1 d . . .
H7A H 0.6683 0.1964 0.1744 0.139 Uiso 0.59(4) 1 calc PR A 1
H7B H 0.7391 0.2113 0.2330 0.139 Uiso 0.59(4) 1 calc PR A 1
H7C H 0.6802 0.2019 0.1494 0.139 Uiso 0.41(4) 1 d PR A 2
H7D H 0.7037 0.2086 0.2381 0.139 Uiso 0.41(4) 1 d PR A 2
C8 C 0.809(4) 0.213(3) 0.107(2) 0.122(13) Uani 0.64(4) 1 d P E 1
H8A H 0.8565 0.2503 0.1043 0.146 Uiso 0.64(4) 1 calc PR E 1
H8B H 0.7870 0.2284 0.0490 0.146 Uiso 0.64(4) 1 calc PR E 1
C8A C 0.832(6) 0.194(6) 0.156(4) 0.12(2) Uani 0.36(4) 1 d P E 2
H8AA H 0.8534 0.1320 0.1903 0.148 Uiso 0.36(4) 1 calc PR E 2
H8AB H 0.8725 0.2327 0.1647 0.148 Uiso 0.36(4) 1 calc PR E 2
C9 C 0.862(2) 0.112(2) 0.1323(19) 0.145(13) Uani 0.64(4) 1 d P E 1
H9A H 0.9180 0.1000 0.0886 0.217 Uiso 0.64(4) 1 calc PR E 1
H9B H 0.8144 0.0746 0.1357 0.217 Uiso 0.64(4) 1 calc PR E 1
H9C H 0.8860 0.0969 0.1884 0.217 Uiso 0.64(4) 1 calc PR E 1
C9A C 0.833(5) 0.201(5) 0.058(4) 0.14(2) Uani 0.36(4) 1 d P E 2
H9AA H 0.9005 0.1792 0.0334 0.205 Uiso 0.36(4) 1 calc PR E 2
H9AB H 0.8097 0.2635 0.0271 0.205 Uiso 0.36(4) 1 calc PR E 2
H9AC H 0.7886 0.1649 0.0524 0.205 Uiso 0.36(4) 1 calc PR E 2
C10 C 0.1661(9) 0.8062(8) 0.1860(7) 0.090(3) Uani 1 1 d . . .
H10A H 0.1173 0.7891 0.1606 0.108 Uiso 0.59(4) 1 calc PR A 1
H10B H 0.2328 0.7740 0.1671 0.108 Uiso 0.59(4) 1 calc PR A 1
H10C H 0.1435 0.7692 0.1576 0.108 Uiso 0.41(4) 1 d PR A 2
H10D H 0.2379 0.8040 0.1675 0.108 Uiso 0.41(4) 1 d PR A 2
C11 C 0.162(3) 0.908(3) 0.145(3) 0.106(12) Uani 0.59(4) 1 d P A 1
H11A H 0.2023 0.9309 0.1739 0.127 Uiso 0.59(4) 1 calc PR A 1
H11B H 0.1851 0.9208 0.0828 0.127 Uiso 0.59(4) 1 calc PR A 1
C11A C 0.106(4) 0.904(5) 0.163(4) 0.106(17) Uani 0.41(4) 1 d P A 2
H11C H 0.0337 0.9056 0.1692 0.127 Uiso 0.41(4) 1 calc PR A 2
H11D H 0.1167 0.9371 0.2023 0.127 Uiso 0.41(4) 1 calc PR A 2
C12 C 0.049(3) 0.950(3) 0.162(2) 0.132(12) Uani 0.59(4) 1 d P A 1
H12A H 0.0383 1.0146 0.1385 0.199 Uiso 0.59(4) 1 calc PR A 1
H12B H 0.0280 0.9355 0.2242 0.199 Uiso 0.59(4) 1 calc PR A 1
H12C H 0.0108 0.9253 0.1340 0.199 Uiso 0.59(4) 1 calc PR A 1
C12A C 0.145(3) 0.947(3) 0.069(3) 0.132(18) Uani 0.41(4) 1 d P A 2
H12D H 0.1100 1.0092 0.0512 0.199 Uiso 0.41(4) 1 calc PR A 2
H12E H 0.1322 0.9140 0.0311 0.199 Uiso 0.41(4) 1 calc PR A 2
H12F H 0.2161 0.9435 0.0640 0.199 Uiso 0.41(4) 1 calc PR A 2
C13 C 0.423(5) 0.283(3) 0.167(4) 0.121(15) Uani 0.73(5) 1 d P F 1
H13A H 0.4130 0.2564 0.2304 0.145 Uiso 0.73(5) 1 calc PR F 1
H13B H 0.4800 0.2430 0.1433 0.145 Uiso 0.73(5) 1 calc PR F 1
C13A C 0.375(7) 0.329(6) 0.140(6) 0.12(3) Uani 0.27(5) 1 d P F 2
H13C H 0.3689 0.3365 0.0787 0.145 Uiso 0.27(5) 1 calc PR F 2
H13D H 0.3087 0.3466 0.1719 0.145 Uiso 0.27(5) 1 calc PR F 2
C14 C 0.3276(19) 0.2843(17) 0.1285(15) 0.124(10) Uani 0.73(5) 1 d P F 1
H14A H 0.3382 0.3041 0.0647 0.149 Uiso 0.73(5) 1 calc PR F 1
H14B H 0.2697 0.3259 0.1493 0.149 Uiso 0.73(5) 1 calc PR F 1
C14A C 0.436(14) 0.235(6) 0.185(12) 0.12(4) Uani 0.27(5) 1 d P F 2
H14C H 0.4433 0.2339 0.2448 0.149 Uiso 0.27(5) 1 calc PR F 2
H14D H 0.5029 0.2243 0.1533 0.149 Uiso 0.27(5) 1 calc PR F 2
C15 C 0.309(3) 0.186(2) 0.159(2) 0.141(10) Uani 0.73(5) 1 d P F 1
H15A H 0.2478 0.1851 0.1380 0.212 Uiso 0.73(5) 1 calc PR F 1
H15C H 0.3011 0.1664 0.2221 0.212 Uiso 0.73(5) 1 calc PR F 1
H15D H 0.3650 0.1461 0.1358 0.212 Uiso 0.73(5) 1 calc PR F 1
C15A C 0.379(8) 0.160(5) 0.188(5) 0.14(3) Uani 0.27(5) 1 d P F 2
H15E H 0.4187 0.1013 0.2146 0.212 Uiso 0.27(5) 1 calc PR F 2
H15F H 0.3707 0.1625 0.1294 0.212 Uiso 0.27(5) 1 calc PR F 2
H15G H 0.3143 0.1695 0.2224 0.212 Uiso 0.27(5) 1 calc PR F 2
C16 C 0.7095(6) 0.0806(5) 0.6388(7) 0.060(2) Uani 1 1 d . . .
C17 C 0.8029(7) 0.0026(6) 0.6441(9) 0.100(4) Uani 1 1 d . . .
H17B H 0.8540 0.0162 0.6687 0.151 Uiso 1 1 calc R . .
H17C H 0.8288 -0.0045 0.5862 0.151 Uiso 1 1 calc R . .
H17D H 0.7843 -0.0528 0.6808 0.151 Uiso 1 1 calc R . .
C18 C 0.2049(6) 0.5588(5) 0.1943(5) 0.0469(19) Uani 1 1 d . . .
C19 C 0.1513(7) 0.5347(8) 0.1330(7) 0.081(3) Uani 1 1 d . . .
H19B H 0.2000 0.5000 0.0979 0.121 Uiso 1 1 calc R . .
H19C H 0.1171 0.5896 0.0952 0.121 Uiso 1 1 calc R . .
H19D H 0.1026 0.4994 0.1668 0.121 Uiso 1 1 calc R . .
C20 C 0.1258(6) 0.5528(6) 0.8186(6) 0.058(2) Uani 1 1 d . . .
C21 C 0.0517(8) 0.5943(9) 0.8850(8) 0.102(4) Uani 1 1 d . . .
H21B H 0.0868 0.6200 0.9148 0.153 Uiso 1 1 calc R . .
H21C H 0.0207 0.5481 0.9271 0.153 Uiso 1 1 calc R . .
H21D H 0.0003 0.6413 0.8554 0.153 Uiso 1 1 calc R . .
C22 C 0.1500(6) 0.8017(6) 0.5869(8) 0.076(3) Uani 1 1 d . . .
C23 C 0.0619(7) 0.8694(7) 0.6145(10) 0.111(5) Uani 1 1 d . . .
H23B H 0.0861 0.9127 0.6324 0.167 Uiso 1 1 calc R . .
H23C H 0.0197 0.8385 0.6628 0.167 Uiso 1 1 calc R . .
H23D H 0.0233 0.9006 0.5660 0.167 Uiso 1 1 calc R . .
C24 C 0.4827(11) 0.2436(10) 0.8895(9) 0.093(4) Uani 1 1 d . . .
C25 C 0.5151(14) 0.1614(12) 0.9458(11) 0.194(9) Uani 1 1 d . . .
H25B H 0.5617 0.1673 0.9806 0.291 Uiso 1 1 calc R . .
H25C H 0.5485 0.1181 0.9127 0.291 Uiso 1 1 calc R . .
H25D H 0.4580 0.1409 0.9837 0.291 Uiso 1 1 calc R . .
C26 C 0.2086(6) 0.3089(6) 0.3775(7) 0.062(3) Uani 1 1 d . . .
C27 C 0.1309(7) 0.2600(6) 0.3707(9) 0.090(4) Uani 1 1 d . . .
H27A H 0.0665 0.3016 0.3649 0.135 Uiso 1 1 calc R . .
H27B H 0.1252 0.2109 0.4227 0.135 Uiso 1 1 calc R . .
H27C H 0.1513 0.2360 0.3201 0.135 Uiso 1 1 calc R . .
C28 C 0.1466(8) 0.1837(7) 0.6145(8) 0.079(3) Uani 1 1 d . . .
C29 C 0.1571(11) 0.0910(9) 0.6093(10) 0.129(5) Uani 1 1 d . . .
H29B H 0.2264 0.0673 0.5899 0.194 Uiso 1 1 calc R . .
H29C H 0.1142 0.0909 0.5683 0.194 Uiso 1 1 calc R . .
H29D H 0.1375 0.0537 0.6663 0.194 Uiso 1 1 calc R . .

loop_
_atom_site_aniso_label
_atom_site_aniso_U_11
_atom_site_aniso_U_22
_atom_site_aniso_U_33
_atom_site_aniso_U_23
_atom_site_aniso_U_13
_atom_site_aniso_U_12
Cu1 0.0297(4) 0.0547(6) 0.0583(6) -0.0360(5) -0.0019(4) -0.0087(4)
Cu2 0.0222(4) 0.0325(4) 0.0449(5) -0.0176(4) -0.0032(3) -0.0078(3)
Cu3 0.0203(4) 0.0281(4) 0.0463(5) -0.0174(4) -0.0024(3) -0.0036(3)
Cu4 0.0267(4) 0.0278(4) 0.0656(6) -0.0197(4) -0.0098(4) -0.0034(3)
Cu5 0.0258(4) 0.0328(4) 0.0444(5) -0.0126(4) -0.0111(4) -0.0037(3)
Cu6 0.0222(4) 0.0279(4) 0.0473(5) -0.0153(4) -0.0082(3) -0.0043(3)
Cu7 0.0218(4) 0.0320(4) 0.0489(5) -0.0179(4) -0.0073(4) -0.0047(3)
Cu8 0.0230(4) 0.0324(4) 0.0421(5) -0.0170(4) -0.0051(3) -0.0046(3)
Cu9 0.0238(4) 0.0376(4) 0.0417(5) -0.0170(4) 0.0014(3) -0.0114(3)
Cu10 0.0217(4) 0.0284(4) 0.0378(5) -0.0149(4) -0.0030(3) -0.0051(3)
O1 0.041(3) 0.027(3) 0.111(5) -0.022(3) -0.027(3) 0.000(2)
O1W 0.033(3) 0.051(3) 0.056(3) -0.024(3) -0.010(2) -0.002(2)
O2 0.049(3) 0.035(3) 0.100(5) -0.018(3) -0.037(3) 0.001(2)
O2W 0.039(3) 0.049(3) 0.069(4) -0.025(3) 0.001(3) -0.012(2)
O3 0.036(3) 0.052(3) 0.045(3) -0.017(3) -0.013(2) -0.008(2)
O3W 0.080(6) 0.104(6) 0.260(12) -0.105(7) -0.008(7) -0.027(5)
O4 0.033(3) 0.081(4) 0.050(3) -0.034(3) -0.006(2) -0.011(3)
O4W 0.122(7) 0.143(7) 0.079(5) -0.037(5) 0.016(5) -0.068(6)
O5 0.048(3) 0.092(4) 0.060(4) -0.043(3) 0.002(3) -0.028(3)
O5W 0.072(4) 0.061(4) 0.162(7) -0.052(4) -0.033(5) -0.007(3)
O6 0.037(3) 0.071(3) 0.063(3) -0.042(3) 0.012(3) -0.027(3)
O7 0.077(5) 0.093(6) 0.202(10) -0.093(6) 0.011(6) 0.002(4)
O8 0.049(4) 0.110(6) 0.161(8) -0.054(6) -0.001(5) -0.005(4)
O9 0.174(11) 0.155(9) 0.090(7) -0.027(6) -0.039(7) 0.024(8)
O10 0.194(13) 0.140(10) 0.219(15) 0.018(10) -0.051(11) -0.083(10)
O11 0.035(3) 0.048(3) 0.164(7) -0.050(4) -0.014(4) -0.011(2)
O12 0.034(3) 0.063(4) 0.158(7) -0.060(4) -0.012(4) -0.006(3)
O13 0.070(5) 0.084(5) 0.256(12) -0.056(7) -0.007(6) -0.031(4)
O14 0.066(5) 0.081(5) 0.163(8) -0.025(5) -0.014(5) 0.014(4)
O15 0.023(2) 0.041(3) 0.052(3) -0.016(2) -0.006(2) -0.0072(19)
O16 0.023(2) 0.036(2) 0.057(3) -0.023(2) -0.005(2) -0.0053(19)
O17 0.017(2) 0.035(2) 0.054(3) -0.020(2) -0.007(2) -0.0035(18)
O18 0.020(2) 0.036(2) 0.049(3) -0.020(2) -0.006(2) -0.0008(18)
O19 0.021(2) 0.036(2) 0.049(3) -0.017(2) -0.009(2) -0.0054(18)
O20 0.032(2) 0.031(2) 0.037(3) -0.014(2) 0.001(2) -0.0087(19)
O21 0.021(2) 0.026(2) 0.044(3) -0.017(2) -0.0055(19) -0.0049(17)
O22 0.027(2) 0.028(2) 0.041(3) -0.016(2) -0.001(2) -0.0064(18)
O23 0.028(2) 0.027(2) 0.038(3) -0.016(2) -0.0040(19) -0.0069(18)
O24 0.023(2) 0.026(2) 0.047(3) -0.015(2) -0.007(2) -0.0006(17)
O25 0.035(2) 0.028(2) 0.041(3) -0.010(2) -0.007(2) -0.0095(19)
O26 0.039(5) 0.034(5) 0.039(5) -0.020(4) 0.006(4) -0.015(4)
O27 0.026(5) 0.044(6) 0.050(6) -0.025(5) -0.004(4) -0.014(4)
O28 0.022(5) 0.041(5) 0.036(5) -0.017(5) 0.002(4) -0.013(4)
O29 0.027(2) 0.033(2) 0.045(3) -0.012(2) -0.004(2) -0.0088(19)
N1 0.038(3) 0.044(4) 0.057(4) -0.012(3) 0.000(3) -0.017(3)
N2 0.041(4) 0.041(4) 0.088(6) -0.012(4) -0.004(4) -0.011(3)
N3 0.048(4) 0.098(6) 0.077(5) -0.057(5) 0.009(4) -0.026(4)
N4 0.036(3) 0.043(4) 0.067(5) -0.010(3) -0.020(3) -0.005(3)
N5 0.047(5) 0.108(7) 0.077(6) -0.063(6) -0.009(4) -0.009(4)
C0 0.022(5) 0.020(4) 0.046(6) -0.013(4) -0.005(4) 0.006(4)
C1 0.082(19) 0.09(3) 0.08(2) -0.014(17) -0.013(17) -0.021(18)
C1A 0.08(4) 0.08(6) 0.09(6) -0.01(3) -0.02(3) -0.02(4)
C2 0.094(13) 0.098(14) 0.095(14) -0.005(11) -0.014(11) -0.020(10)
C2A 0.08(3) 0.09(3) 0.09(3) -0.02(3) -0.01(3) -0.02(2)
C3 0.118(17) 0.12(2) 0.114(18) -0.004(16) -0.023(13) -0.025(14)
C3A 0.10(3) 0.10(3) 0.10(3) -0.02(3) -0.02(3) -0.02(3)
C4 0.12(4) 0.12(6) 0.12(5) -0.03(5) -0.01(3) -0.03(5)
C4A 0.12(3) 0.11(4) 0.12(3) -0.03(3) -0.01(2) -0.04(3)
C5 0.13(3) 0.12(3) 0.13(4) -0.03(3) -0.01(3) -0.04(3)
C5A 0.13(3) 0.12(3) 0.13(3) -0.03(2) -0.01(2) -0.04(2)
C6 0.14(5) 0.13(5) 0.13(4) -0.03(4) -0.01(4) -0.02(3)
C6A 0.14(4) 0.13(4) 0.13(3) -0.03(3) -0.01(3) -0.02(3)
C7 0.114(11) 0.113(10) 0.118(11) -0.061(9) 0.008(9) 0.002(8)
C8 0.12(3) 0.12(3) 0.12(4) -0.06(3) 0.00(3) 0.00(2)
C8A 0.12(5) 0.12(5) 0.12(6) -0.05(4) 0.00(4) -0.01(3)
C9 0.14(2) 0.14(3) 0.15(3) -0.05(2) -0.008(18) -0.005(18)
C9A 0.14(5) 0.14(5) 0.13(6) -0.04(4) -0.01(4) -0.02(4)
C10 0.099(9) 0.084(8) 0.080(8) -0.006(6) -0.022(7) -0.016(7)
C11 0.11(3) 0.10(2) 0.10(3) -0.009(19) -0.02(2) -0.01(2)
C11A 0.11(5) 0.10(4) 0.10(3) -0.01(3) -0.02(4) -0.01(4)
C12 0.13(3) 0.12(3) 0.12(2) -0.01(2) -0.02(2) -0.02(2)
C12A 0.13(3) 0.12(3) 0.12(4) -0.01(3) -0.02(3) -0.02(2)
C13 0.12(3) 0.13(5) 0.13(4) -0.05(4) -0.03(2) -0.04(4)
C13A 0.12(7) 0.13(8) 0.13(6) -0.05(5) -0.03(5) -0.04(5)
C14 0.124(18) 0.13(2) 0.140(19) -0.046(15) -0.026(14) -0.044(15)
C14A 0.12(6) 0.13(9) 0.14(8) -0.05(9) -0.03(5) -0.04(9)
C15 0.14(3) 0.14(2) 0.15(2) -0.040(18) -0.024(18) -0.037(19)
C15A 0.14(7) 0.14(6) 0.15(6) -0.04(5) -0.02(5) -0.04(5)
C16 0.039(4) 0.031(4) 0.104(7) -0.014(5) -0.020(5) 0.005(3)
C17 0.060(6) 0.057(6) 0.188(13) -0.047(7) -0.044(7) 0.020(5)
C18 0.045(5) 0.060(5) 0.043(5) -0.019(4) -0.007(4) -0.016(4)
C19 0.056(6) 0.131(9) 0.082(7) -0.066(7) -0.020(5) -0.012(6)
C20 0.050(5) 0.081(6) 0.059(5) -0.039(5) 0.013(4) -0.032(4)
C21 0.077(7) 0.157(11) 0.111(9) -0.093(9) 0.021(7) -0.047(7)
C22 0.032(5) 0.061(6) 0.147(10) -0.058(6) 0.001(5) 0.000(4)
C23 0.049(6) 0.081(7) 0.221(16) -0.090(9) 0.002(8) 0.004(5)
C24 0.100(10) 0.104(10) 0.078(8) -0.018(8) -0.015(7) -0.028(8)
C25 0.176(18) 0.181(18) 0.140(15) 0.052(13) -0.049(13) 0.022(14)
C26 0.031(4) 0.059(5) 0.117(8) -0.051(5) -0.001(5) -0.018(4)
C27 0.056(6) 0.069(6) 0.175(12) -0.066(7) -0.020(7) -0.021(5)
C28 0.050(6) 0.071(6) 0.121(9) -0.032(6) -0.011(6) -0.015(5)
C29 0.138(12) 0.106(10) 0.168(14) -0.067(10) -0.007(11) -0.039(9)

loop_
_atom_type_symbol
_atom_type_description
_atom_type_scat_dispersion_real
_atom_type_scat_dispersion_imag
_atom_type_scat_source
C C 0.0033 0.0016 'International Tables Vol C Tables 4.2.6.8 and 6.1.1.4'
H H 0.0000 0.0000 'International Tables Vol C Tables 4.2.6.8 and 6.1.1.4'
Cu Cu 0.3201 1.2651 'International Tables Vol C Tables 4.2.6.8 and 6.1.1.4'
N N 0.0061 0.0033 'International Tables Vol C Tables 4.2.6.8 and 6.1.1.4'
O O 0.0106 0.0060 'International Tables Vol C Tables 4.2.6.8 and 6.1.1.4'

loop_
_geom_angle_atom_site_label_1
_geom_angle_atom_site_label_2
_geom_angle_atom_site_label_3
_geom_angle
_geom_angle_site_symmetry_1
_geom_angle_site_symmetry_3
N5 Cu1 N3 94.5(3) . .
N5 Cu1 O19 91.9(3) . .
N3 Cu1 O19 169.9(3) . .
N5 Cu1 O16 171.5(3) . .
N3 Cu1 O16 93.3(3) . .
O19 Cu1 O16 79.98(18) . .
N5 Cu1 O15 106.1(3) . .
N3 Cu1 O15 109.8(2) . .
O19 Cu1 O15 75.87(16) . .
O16 Cu1 O15 74.29(17) . .
N5 Cu1 Cu7 129.6(3) . .
N3 Cu1 Cu7 130.1(2) . .
O19 Cu1 Cu7 41.01(12) . .
O16 Cu1 Cu7 41.91(12) . .
O15 Cu1 Cu7 82.36(13) . .
O20 Cu2 O15 97.42(19) . 2_666
O20 Cu2 O16 179.7(2) . 2_666
O15 Cu2 O16 82.50(18) 2_666 2_666
O20 Cu2 O22 84.06(18) . .
O15 Cu2 O22 178.48(18) 2_666 .
O16 Cu2 O22 96.02(17) 2_666 .
O20 Cu2 O26 102.6(2) . 2_666
O15 Cu2 O26 80.8(3) 2_666 2_666
O16 Cu2 O26 77.6(2) 2_666 2_666
O22 Cu2 O26 98.5(3) . 2_666
O20 Cu2 Cu9 50.14(13) . .
O15 Cu2 Cu9 141.42(14) 2_666 .
O16 Cu2 Cu9 129.82(13) 2_666 .
O22 Cu2 Cu9 40.04(12) . .
O26 Cu2 Cu9 121.8(2) 2_666 .
O20 Cu3 O29 93.32(19) . 2_666
O20 Cu3 O21 85.77(18) . .
O29 Cu3 O21 171.82(17) 2_666 .
O20 Cu3 O18 175.52(18) . .
O29 Cu3 O18 84.45(18) 2_666 .
O21 Cu3 O18 95.87(17) . .
O20 Cu3 O28 81.3(3) . 2_666
O29 Cu3 O28 103.6(2) 2_666 2_666
O21 Cu3 O28 84.3(2) . 2_666
O18 Cu3 O28 103.0(3) . 2_666
O20 Cu3 O27 108.0(3) . 2_666
O29 Cu3 O27 102.9(2) 2_666 2_666
O21 Cu3 O27 85.1(2) . 2_666
O18 Cu3 O27 76.4(3) . 2_666
O28 Cu3 O27 26.7(3) 2_666 2_666
O1 Cu4 N2 92.4(2) . .
O1 Cu4 O17 93.30(19) . .
N2 Cu4 O17 172.4(3) . .
O1 Cu4 O18 168.9(2) . .
N2 Cu4 O18 94.1(2) . .
O17 Cu4 O18 79.52(17) . .
O1 Cu4 O29 111.1(2) . 2_666
N2 Cu4 O29 106.7(2) . 2_666
O17 Cu4 O29 75.71(17) . 2_666
O18 Cu4 O29 75.54(17) . 2_666
O1 Cu4 Cu7 126.82(18) . .
N2 Cu4 Cu7 130.4(2) . .
O17 Cu4 Cu7 42.05(13) . .
O18 Cu4 Cu7 42.99(12) . .
O29 Cu4 Cu7 87.66(12) 2_666 .
O1 Cu4 Cu6 90.68(15) . 2_666
N2 Cu4 Cu6 144.6(2) . 2_666
O17 Cu4 Cu6 40.32(13) . 2_666
O18 Cu4 Cu6 89.28(12) . 2_666
O29 Cu4 Cu6 40.39(10) 2_666 2_666
Cu7 Cu4 Cu6 72.04(3) . 2_666
O3 Cu5 N4 92.8(2) . .
O3 Cu5 O23 94.64(19) . .
N4 Cu5 O23 170.8(2) . .
O3 Cu5 O24 171.67(18) . .
N4 Cu5 O24 94.6(2) . .
O23 Cu5 O24 78.36(16) . .
O3 Cu5 O25 110.63(18) . .
N4 Cu5 O25 95.9(2) . .
O23 Cu5 O25 76.41(16) . .
O24 Cu5 O25 72.37(16) . .
O3 Cu5 O2W 89.19(19) . .
N4 Cu5 O2W 95.7(2) . .
O23 Cu5 O2W 89.74(17) . .
O24 Cu5 O2W 86.30(17) . .
O25 Cu5 O2W 156.40(18) . .
O3 Cu5 Cu10 129.64(15) . .
N4 Cu5 Cu10 134.2(2) . .
O23 Cu5 Cu10 41.09(12) . .
O24 Cu5 Cu10 42.14(11) . .
O25 Cu5 Cu10 85.04(11) . .
O2W Cu5 Cu10 72.16(13) . .
O3 Cu5 Cu8 91.66(14) . .
N4 Cu5 Cu8 133.67(19) . .
O23 Cu5 Cu8 40.81(12) . .
O24 Cu5 Cu8 85.97(11) . .
O25 Cu5 Cu8 40.30(10) . .
O2W Cu5 Cu8 130.44(13) . .
Cu10 Cu5 Cu8 69.61(3) . .
O25 Cu6 O29 96.12(19) . .
O25 Cu6 O17 172.00(18) . 2_666
O29 Cu6 O17 84.18(18) . 2_666
O25 Cu6 O24 84.89(18) . .
O29 Cu6 O24 175.76(19) . .
O17 Cu6 O24 94.24(18) 2_666 .
O25 Cu6 O2 104.72(19) . 2_666
O29 Cu6 O2 92.52(18) . 2_666
O17 Cu6 O2 83.25(19) 2_666 2_666
O24 Cu6 O2 91.20(18) . 2_666
O25 Cu6 Cu4 142.45(13) . 2_666
O29 Cu6 Cu4 48.96(13) . 2_666
O17 Cu6 Cu4 41.00(12) 2_666 2_666
O24 Cu6 Cu4 131.04(13) . 2_666
O2 Cu6 Cu4 69.26(13) 2_666 2_666
O19 Cu7 O17 170.02(17) . .
O19 Cu7 O18 99.20(18) . .
O17 Cu7 O18 82.10(18) . .
O19 Cu7 O16 82.05(19) . .
O17 Cu7 O16 94.69(18) . .
O18 Cu7 O16 168.27(17) . .
O19 Cu7 O26 87.4(3) . .
O17 Cu7 O26 101.4(3) . .
O18 Cu7 O26 111.6(2) . .
O16 Cu7 O26 80.1(2) . .
O19 Cu7 O27 92.2(3) . 2_666
O17 Cu7 O27 97.7(3) . 2_666
O18 Cu7 O27 76.8(2) . 2_666
O16 Cu7 O27 114.9(2) . 2_666
O26 Cu7 O27 34.8(3) . 2_666
O19 Cu7 Cu4 133.11(13) . .
O17 Cu7 Cu4 43.10(12) . .
O18 Cu7 Cu4 44.77(12) . .
O16 Cu7 Cu4 127.06(13) . .
O26 Cu7 Cu4 128.9(2) . .
O27 Cu7 Cu4 103.3(2) 2_666 .
O19 Cu7 Cu1 42.49(12) . .
O17 Cu7 Cu1 130.97(13) . .
O18 Cu7 Cu1 133.87(14) . .
O16 Cu7 Cu1 42.60(13) . .
O26 Cu7 Cu1 94.1(2) . .
O27 Cu7 Cu1 119.5(2) 2_666 .
Cu4 Cu7 Cu1 136.10(4) . .
O25 Cu8 O15 93.97(18) . .
O25 Cu8 O23 87.12(17) . .
O15 Cu8 O23 176.58(19) . .
O25 Cu8 O19 178.01(18) . .
O15 Cu8 O19 85.05(18) . .
O23 Cu8 O19 93.76(16) . .
O25 Cu8 Cu5 51.75(13) . .
O15 Cu8 Cu5 141.42(14) . .
O23 Cu8 Cu5 40.98(12) . .
O19 Cu8 Cu5 129.74(12) . .
O6 Cu9 N1 90.9(2) . .
O6 Cu9 O22 95.49(19) . .
N1 Cu9 O22 172.9(2) . .
O6 Cu9 O21 172.3(2) . .
N1 Cu9 O21 96.0(2) . .
O22 Cu9 O21 77.82(16) . .
O6 Cu9 O20 109.13(19) . .
N1 Cu9 O20 99.7(2) . .
O22 Cu9 O20 75.26(16) . .
O21 Cu9 O20 73.21(15) . .
O6 Cu9 O1W 88.3(2) . .
N1 Cu9 O1W 89.1(2) . .
O22 Cu9 O1W 94.23(18) . .
O21 Cu9 O1W 88.26(16) . .
O20 Cu9 O1W 160.14(16) . .
O6 Cu9 Cu10 131.25(16) . .
N1 Cu9 Cu10 135.2(2) . .
O22 Cu9 Cu10 39.98(12) . .
O21 Cu9 Cu10 41.14(11) . .
O20 Cu9 Cu10 82.07(11) . .
O1W Cu9 Cu10 79.20(12) . .
O6 Cu9 Cu2 90.38(14) . .
N1 Cu9 Cu2 136.09(19) . .
O22 Cu9 Cu2 41.02(13) . .
O21 Cu9 Cu2 87.09(11) . .
O20 Cu9 Cu2 39.53(10) . .
O1W Cu9 Cu2 134.85(12) . .
Cu10 Cu9 Cu2 68.22(3) . .
O23 Cu10 O22 172.32(17) . .
O23 Cu10 O24 81.84(18) . .
O22 Cu10 O24 95.21(17) . .
O23 Cu10 O21 99.98(17) . .
O22 Cu10 O21 81.41(17) . .
O24 Cu10 O21 167.68(16) . .
O23 Cu10 O28 108.5(3) . 2_666
O22 Cu10 O28 79.0(3) . 2_666
O24 Cu10 O28 104.2(2) . 2_666
O21 Cu10 O28 86.9(2) . 2_666
O23 Cu10 O27 82.5(3) . 2_666
O22 Cu10 O27 105.2(3) . 2_666
O24 Cu10 O27 107.9(2) . 2_666
O21 Cu10 O27 84.4(2) . 2_666
O28 Cu10 O27 27.0(3) 2_666 2_666
O23 Cu10 Cu5 42.27(12) . .
O22 Cu10 Cu5 131.90(13) . .
O24 Cu10 Cu5 44.77(13) . .
O21 Cu10 Cu5 131.08(13) . .
O28 Cu10 Cu5 128.3(2) 2_666 .
O27 Cu10 Cu5 111.5(2) 2_666 .
O23 Cu10 Cu9 137.30(12) . .
O22 Cu10 Cu9 40.87(12) . .
O24 Cu10 Cu9 128.17(13) . .
O21 Cu10 Cu9 44.06(12) . .
O28 Cu10 Cu9 93.8(2) 2_666 .
O27 Cu10 Cu9 109.5(2) 2_666 .
Cu5 Cu10 Cu9 137.59(3) . .
C16 O1 Cu4 122.0(4) . .
Cu9 O1W H1WB 109.4 . .
Cu9 O1W H1WC 109.2 . .
H1WB O1W H1WC 109.5 . .
C16 O2 Cu6 127.9(6) . 2_666
Cu5 O2W H2WA 109.3 . .
Cu5 O2W H2WB 109.3 . .
H2WA O2W H2WB 109.5 . .
C18 O3 Cu5 122.7(5) . .
H3WF O3W H3WD 85.9 . .
H4WF O4W H4WE 109.5 . .
H5WF O5W H5WC 109.5 . .
C20 O6 Cu9 125.1(5) . .
Cu8 O15 Cu2 114.8(2) . 2_666
Cu8 O15 Cu1 92.91(17) . .
Cu2 O15 Cu1 94.11(18) 2_666 .
Cu8 O15 H15B 116.8 . .
Cu2 O15 H15B 116.7 2_666 .
Cu1 O15 H15B 116.8 . .
Cu7 O16 Cu2 111.1(2) . 2_666
Cu7 O16 Cu1 95.49(18) . .
Cu2 O16 Cu1 103.8(2) 2_666 .
Cu7 O16 H16A 114.9 . .
Cu2 O16 H16A 114.8 2_666 .
Cu1 O16 H16A 114.8 . .
Cu7 O17 Cu6 125.0(2) . 2_666
Cu7 O17 Cu4 94.85(17) . .
Cu6 O17 Cu4 98.7(2) 2_666 .
Cu7 O17 H17A 111.7 . .
Cu6 O17 H17A 111.8 2_666 .
Cu4 O17 H17A 111.8 . .
Cu7 O18 Cu3 114.0(2) . .
Cu7 O18 Cu4 92.24(16) . .
Cu3 O18 Cu4 101.2(2) . .
Cu7 O18 H18A 115.4 . .
Cu3 O18 H18A 115.4 . .
Cu4 O18 H18A 115.5 . .
Cu7 O19 Cu8 107.7(2) . .
Cu7 O19 Cu1 96.51(18) . .
Cu8 O19 Cu1 101.96(19) . .
Cu7 O19 H19A 116.0 . .
Cu8 O19 H19A 116.0 . .
Cu1 O19 H19A 116.1 . .
Cu3 O20 Cu2 115.3(2) . .
Cu3 O20 Cu9 95.89(18) . .
Cu2 O20 Cu9 90.33(16) . .
Cu3 O20 H20A 116.8 . .
Cu2 O20 H20A 116.8 . .
Cu9 O20 H20A 116.8 . .
Cu3 O21 Cu10 104.72(18) . .
Cu3 O21 Cu9 103.6(2) . .
Cu10 O21 Cu9 94.80(16) . .
Cu3 O21 H21A 116.9 . .
Cu10 O21 H21A 116.8 . .
Cu9 O21 H21A 116.9 . .
Cu10 O22 Cu9 99.14(18) . .
Cu10 O22 Cu2 117.0(2) . .
Cu9 O22 Cu2 98.93(19) . .
Cu10 O22 H22A 113.2 . .
Cu9 O22 H22A 113.4 . .
Cu2 O22 H22A 113.3 . .
Cu10 O23 Cu8 119.4(2) . .
Cu10 O23 Cu5 96.63(17) . .
Cu8 O23 Cu5 98.21(18) . .
Cu10 O23 H23A 113.3 . .
Cu8 O23 H23A 113.4 . .
Cu5 O23 H23A 113.4 . .
Cu6 O24 Cu10 118.0(2) . .
Cu6 O24 Cu5 102.8(2) . .
Cu10 O24 Cu5 93.09(17) . .
Cu6 O24 H24A 113.5 . .
Cu10 O24 H24A 113.5 . .
Cu5 O24 H24A 113.6 . .
Cu6 O25 Cu8 122.3(2) . .
Cu6 O25 Cu5 94.35(17) . .
Cu8 O25 Cu5 87.96(16) . .
Cu6 O25 H25A 115.2 . .
Cu8 O25 H25A 115.4 . .
Cu5 O25 H25A 115.3 . .
C0 O26 O28 53.3(5) . .
C0 O26 O27 54.4(5) . 2_666
O28 O26 O27 107.2(7) . 2_666
C0 O26 Cu7 120.7(5) . .
O28 O26 Cu7 134.0(7) . .
O27 O26 Cu7 79.5(5) 2_666 .
C0 O26 Cu2 132.6(5) . 2_666
O28 O26 Cu2 79.3(5) . 2_666
O27 O26 Cu2 170.8(6) 2_666 2_666
Cu7 O26 Cu2 91.2(3) . 2_666
O28 O27 C0 62.1(6) . .
O28 O27 O26 122.7(9) . 2_666
C0 O27 O26 61.4(5) . 2_666
O28 O27 Cu7 153.2(8) . 2_666
C0 O27 Cu7 114.8(5) . 2_666
O26 O27 Cu7 65.6(5) 2_666 2_666
O28 O27 Cu3 75.4(7) . 2_666
C0 O27 Cu3 122.7(6) . 2_666
O26 O27 Cu3 147.8(7) 2_666 2_666
Cu7 O27 Cu3 86.9(3) 2_666 2_666
O28 O27 Cu10 69.2(6) . 2_666
C0 O27 Cu10 114.7(5) . 2_666
O26 O27 Cu10 129.7(7) 2_666 2_666
Cu7 O27 Cu10 127.8(4) 2_666 2_666
Cu3 O27 Cu10 80.0(3) 2_666 2_666
O27 O28 C0 65.2(6) . .
O27 O28 O26 127.2(9) . .
C0 O28 O26 62.9(5) . .
O27 O28 Cu10 83.8(7) . 2_666
C0 O28 Cu10 126.4(6) . 2_666
O26 O28 Cu10 136.4(7) . 2_666
O27 O28 Cu3 78.0(6) . 2_666
C0 O28 Cu3 126.6(6) . 2_666
O26 O28 Cu3 128.1(7) . 2_666
Cu10 O28 Cu3 83.5(3) 2_666 2_666
Cu3 O29 Cu6 119.0(2) 2_666 .
Cu3 O29 Cu4 95.80(19) 2_666 2_666
Cu6 O29 Cu4 90.65(17) . 2_666
Cu3 O29 H29A 115.5 2_666 .
Cu6 O29 H29A 115.5 . .
Cu4 O29 H29A 115.5 2_666 .
C1A N1 C1 25(3) . .
C1A N1 Cu9 122(4) . .
C1 N1 Cu9 112.1(17) . .
C1A N1 H1WH 120.7 . .
C1 N1 H1WH 110.5 . .
Cu9 N1 H1WH 109.4 . .
C1A N1 H1WJ 82.5 . .
C1 N1 H1WJ 107.5 . .
Cu9 N1 H1WJ 109.3 . .
H1WH N1 H1WJ 108.0 . .
C1A N1 H1WO 107.5 . .
C1 N1 H1WO 90.9 . .
Cu9 N1 H1WO 107.0 . .
H1WH N1 H1WO 23.6 . .
H1WJ N1 H1WO 128.4 . .
C1A N1 H1WP 106.0 . .
C1 N1 H1WP 129.8 . .
Cu9 N1 H1WP 106.9 . .
H1WH N1 H1WP 83.9 . .
H1WJ N1 H1WP 27.3 . .
H1WO N1 H1WP 106.7 . .
C4A N2 C4 27(2) . .
C4A N2 Cu4 124(3) . .
C4 N2 Cu4 106(3) . .
C4A N2 H2W1 115.2 . .
C4 N2 H2W1 110.5 . .
Cu4 N2 H2W1 110.5 . .
C4A N2 H2W2 84.0 . .
C4 N2 H2W2 110.5 . .
Cu4 N2 H2W2 110.5 . .
H2W1 N2 H2W2 108.6 . .
C7 N3 Cu1 115.8(7) . .
C7 N3 H3WA 108.3 . .
Cu1 N3 H3WA 108.3 . .
C7 N3 H3WB 108.3 . .
Cu1 N3 H3WB 108.3 . .
H3WA N3 H3WB 107.4 . .
C10 N4 Cu5 117.0(6) . .
C10 N4 H4WA 108.1 . .
Cu5 N4 H4WA 108.1 . .
C10 N4 H4WB 108.1 . .
Cu5 N4 H4WB 108.1 . .
H4WA N4 H4WB 107.3 . .
C13A N5 C13 37(3) . .
C13A N5 Cu1 144(4) . .
C13 N5 Cu1 112(2) . .
C13A N5 H5WA 115(8) . .
C13 N5 H5WA 121(8) . .
Cu1 N5 H5WA 95(7) . .
C13A N5 H5WB 85(8) . .
C13 N5 H5WB 115(8) . .
Cu1 N5 H5WB 106(7) . .
H5WA N5 H5WB 106(10) . .
O28 C0 O28 180.0(8) . 2_666
O28 C0 O27 52.7(5) . .
O28 C0 O27 127.3(5) 2_666 .
O28 C0 O27 127.3(5) . 2_666
O28 C0 O27 52.7(5) 2_666 2_666
O27 C0 O27 180.000(2) . 2_666
O28 C0 O26 116.2(5) . 2_666
O28 C0 O26 63.8(5) 2_666 2_666
O27 C0 O26 64.2(6) . 2_666
O27 C0 O26 115.8(6) 2_666 2_666
O28 C0 O26 63.8(5) . .
O28 C0 O26 116.2(5) 2_666 .
O27 C0 O26 115.8(6) . .
O27 C0 O26 64.2(6) 2_666 .
O26 C0 O26 180.0(2) 2_666 .
N1 C1 C2 115(3) . .
N1 C1 H1A 108.6 . .
C2 C1 H1A 108.6 . .
N1 C1 H1B 108.6 . .
C2 C1 H1B 108.6 . .
H1A C1 H1B 107.6 . .
N1 C1A C2A 104(5) . .
N1 C1A H1AA 110.9 . .
C2A C1A H1AA 110.9 . .
N1 C1A H1AB 110.9 . .
C2A C1A H1AB 110.9 . .
H1AA C1A H1AB 108.9 . .
C1 C2 C3 110(2) . .
C1 C2 H2A 109.8 . .
C3 C2 H2A 109.8 . .
C1 C2 H2B 109.8 . .
C3 C2 H2B 109.8 . .
H2A C2 H2B 108.2 . .
C1A C2A C3A 126(5) . .
C1A C2A H2A1 105.9 . .
C3A C2A H2A1 105.9 . .
C1A C2A H2A2 105.9 . .
C3A C2A H2A2 105.9 . .
H2A1 C2A H2A2 106.2 . .
C2 C3 H3A 109.5 . .
C2 C3 H3B 109.5 . .
H3A C3 H3B 109.5 . .
C2 C3 H3C 109.5 . .
H3A C3 H3C 109.5 . .
H3B C3 H3C 109.5 . .
C2A C3A H3AA 109.5 . .
C2A C3A H3AB 109.5 . .
H3AA C3A H3AB 109.5 . .
C2A C3A H3AC 109.5 . .
H3AA C3A H3AC 109.5 . .
H3AB C3A H3AC 109.5 . .
N2 C4 C5 117(6) . .
N2 C4 H4A 108.0 . .
C5 C4 H4A 108.0 . .
N2 C4 H4B 108.0 . .
C5 C4 H4B 108.0 . .
H4A C4 H4B 107.2 . .
N2 C4A C5A 105(4) . .
N2 C4A H4AA 110.8 . .
C5A C4A H4AA 110.8 . .
N2 C4A H4AB 110.8 . .
C5A C4A H4AB 110.8 . .
H4AA C4A H4AB 108.8 . .
C4 C5 C6 96(6) . .
C4 C5 H5A 112.5 . .
C6 C5 H5A 112.5 . .
C4 C5 H5B 112.5 . .
C6 C5 H5B 112.5 . .
H5A C5 H5B 110.0 . .
C4A C5A C6A 116(4) . .
C4A C5A H5AA 108.2 . .
C6A C5A H5AA 108.2 . .
C4A C5A H5AB 108.2 . .
C6A C5A H5AB 108.2 . .
H5AA C5A H5AB 107.3 . .
C5 C6 H6A 109.5 . .
C5 C6 H6B 109.5 . .
H6A C6 H6B 109.5 . .
C5 C6 H6C 109.5 . .
H6A C6 H6C 109.5 . .
H6B C6 H6C 109.5 . .
C5A C6A H6AA 109.5 . .
C5A C6A H6AB 109.5 . .
H6AA C6A H6AB 109.5 . .
C5A C6A H6AC 109.5 . .
H6AA C6A H6AC 109.5 . .
H6AB C6A H6AC 109.5 . .
N3 C7 C8 110(2) . .
N3 C7 C8A 123(4) . .
C8 C7 C8A 32(2) . .
N3 C7 H7A 109.6 . .
C8 C7 H7A 109.6 . .
C8A C7 H7A 121.4 . .
N3 C7 H7B 109.6 . .
C8 C7 H7B 109.6 . .
C8A C7 H7B 77.6 . .
H7A C7 H7B 108.1 . .
N3 C7 H7C 107.3 . .
C8 C7 H7C 89.5 . .
C8A C7 H7C 109.7 . .
H7A C7 H7C 23.5 . .
H7B C7 H7C 128.4 . .
N3 C7 H7D 105.4 . .
C8 C7 H7D 134.4 . .
C8A C7 H7D 103.5 . .
H7A C7 H7D 83.3 . .
H7B C7 H7D 29.2 . .
H7C C7 H7D 106.3 . .
C7 C8 C9 110(3) . .
C7 C8 H8A 109.7 . .
C9 C8 H8A 109.7 . .
C7 C8 H8B 109.7 . .
C9 C8 H8B 109.7 . .
H8A C8 H8B 108.2 . .
C7 C8A C9A 97(5) . .
C7 C8A H8AA 112.4 . .
C9A C8A H8AA 112.4 . .
C7 C8A H8AB 112.4 . .
C9A C8A H8AB 112.4 . .
H8AA C8A H8AB 110.0 . .
C8 C9 H9A 109.5 . .
C8 C9 H9B 109.5 . .
H9A C9 H9B 109.5 . .
C8 C9 H9C 109.5 . .
H9A C9 H9C 109.5 . .
H9B C9 H9C 109.5 . .
C8A C9A H9AA 109.5 . .
C8A C9A H9AB 109.5 . .
H9AA C9A H9AB 109.5 . .
C8A C9A H9AC 109.5 . .
H9AA C9A H9AC 109.5 . .
H9AB C9A H9AC 109.5 . .
N4 C10 C11A 106(2) . .
N4 C10 C11 119(2) . .
C11A C10 C11 29.6(19) . .
N4 C10 H10A 107.5 . .
C11A C10 H10A 88.7 . .
C11 C10 H10A 107.5 . .
N4 C10 H10B 107.5 . .
C11A C10 H10B 136.2 . .
C11 C10 H10B 107.5 . .
H10A C10 H10B 107.0 . .
N4 C10 H10C 109.9 . .
C11A C10 H10C 111.0 . .
C11 C10 H10C 122.3 . .
H10A C10 H10C 24.9 . .
H10B C10 H10C 82.9 . .
N4 C10 H10D 110.5 . .
C11A C10 H10D 110.8 . .
C11 C10 H10D 81.3 . .
H10A C10 H10D 129.5 . .
H10B C10 H10D 29.6 . .
H10C C10 H10D 108.6 . .
C12 C11 C10 103(3) . .
C12 C11 H11A 111.2 . .
C10 C11 H11A 111.2 . .
C12 C11 H11B 111.2 . .
C10 C11 H11B 111.2 . .
H11A C11 H11B 109.1 . .
C12A C11A C10 106(4) . .
C12A C11A H11C 110.6 . .
C10 C11A H11C 110.6 . .
C12A C11A H11D 110.6 . .
C10 C11A H11D 110.6 . .
H11C C11A H11D 108.7 . .
C11 C12 H12A 109.5 . .
C11 C12 H12B 109.5 . .
H12A C12 H12B 109.5 . .
C11 C12 H12C 109.5 . .
H12A C12 H12C 109.5 . .
H12B C12 H12C 109.5 . .
C11A C12A H12D 109.5 . .
C11A C12A H12E 109.5 . .
H12D C12A H12E 109.5 . .
C11A C12A H12F 109.5 . .
H12D C12A H12F 109.5 . .
H12E C12A H12F 109.5 . .
N5 C13 C14 117(3) . .
N5 C13 H13A 108.0 . .
C14 C13 H13A 108.0 . .
N5 C13 H13B 108.1 . .
C14 C13 H13B 108.1 . .
H13A C13 H13B 107.3 . .
N5 C13A C14A 89(7) . .
N5 C13A H13C 113.8 . .
C14A C13A H13C 113.8 . .
N5 C13A H13D 113.8 . .
C14A C13A H13D 113.8 . .
H13C C13A H13D 111.0 . .
C13 C14 C15 107(3) . .
C13 C14 H14A 110.2 . .
C15 C14 H14A 110.2 . .
C13 C14 H14B 110.2 . .
C15 C14 H14B 110.2 . .
H14A C14 H14B 108.5 . .
C13A C14A C15A 109(10) . .
C13A C14A H14C 109.8 . .
C15A C14A H14C 109.8 . .
C13A C14A H14D 109.8 . .
C15A C14A H14D 109.8 . .
H14C C14A H14D 108.2 . .
C14 C15 H15A 109.5 . .
C14 C15 H15C 109.5 . .
H15A C15 H15C 109.5 . .
C14 C15 H15D 109.5 . .
H15A C15 H15D 109.5 . .
H15C C15 H15D 109.5 . .
C14A C15A H15E 109.5 . .
C14A C15A H15F 109.5 . .
H15E C15A H15F 109.5 . .
C14A C15A H15G 109.5 . .
H15E C15A H15G 109.5 . .
H15F C15A H15G 109.5 . .
O2 C16 O1 125.5(7) . .
O2 C16 C17 118.4(8) . .
O1 C16 C17 116.1(8) . .
C16 C17 H17B 109.5 . .
C16 C17 H17C 109.5 . .
H17B C17 H17C 109.5 . .
C16 C17 H17D 109.5 . .
H17B C17 H17D 109.5 . .
H17C C17 H17D 109.5 . .
O4 C18 O3 125.1(7) . .
O4 C18 C19 119.6(7) . .
O3 C18 C19 115.3(7) . .
C18 C19 H19B 109.5 . .
C18 C19 H19C 109.5 . .
H19B C19 H19C 109.5 . .
C18 C19 H19D 109.5 . .
H19B C19 H19D 109.5 . .
H19C C19 H19D 109.5 . .
O5 C20 O6 126.1(7) . .
O5 C20 C21 119.7(8) . .
O6 C20 C21 114.2(8) . .
C20 C21 H21B 109.5 . .
C20 C21 H21C 109.5 . .
H21B C21 H21C 109.5 . .
C20 C21 H21D 109.5 . .
H21B C21 H21D 109.5 . .
H21C C21 H21D 109.5 . .
O8 C22 O7 125.3(9) . .
O8 C22 C23 117.7(9) . .
O7 C22 C23 116.9(9) . .
C22 C23 H23B 109.5 . .
C22 C23 H23C 109.5 . .
H23B C23 H23C 109.5 . .
C22 C23 H23D 109.5 . .
H23B C23 H23D 109.5 . .
H23C C23 H23D 109.5 . .
O10 C24 O9 111.6(16) . .
O10 C24 C25 131.4(19) . .
O9 C24 C25 117.0(16) . .
C24 C25 H25B 109.5 . .
C24 C25 H25C 109.5 . .
H25B C25 H25C 109.5 . .
C24 C25 H25D 109.5 . .
H25B C25 H25D 109.5 . .
H25C C25 H25D 109.5 . .
O11 C26 O12 123.7(7) . .
O11 C26 C27 116.0(7) . .
O12 C26 C27 120.3(7) . .
C26 C27 H27A 109.5 . .
C26 C27 H27B 109.5 . .
H27A C27 H27B 109.5 . .
C26 C27 H27C 109.5 . .
H27A C27 H27C 109.5 . .
H27B C27 H27C 109.5 . .
O14 C28 O13 120.3(10) . .
O14 C28 C29 118.4(10) . .
O13 C28 C29 120.7(10) . .
C28 C29 H29B 109.5 . .
C28 C29 H29C 109.5 . .
H29B C29 H29C 109.5 . .
C28 C29 H29D 109.5 . .
H29B C29 H29D 109.5 . .
H29C C29 H29D 109.5 . .

loop_
_geom_bond_atom_site_label_1
_geom_bond_atom_site_label_2
_geom_bond_distance
_geom_bond_site_symmetry_2
Cu1 N5 1.984(8) .
Cu1 N3 1.996(6) .
Cu1 O19 2.003(4) .
Cu1 O16 2.004(5) .
Cu1 O15 2.303(4) .
Cu1 Cu7 2.9466(13) .
Cu2 O20 1.942(4) .
Cu2 O15 1.974(5) 2_666
Cu2 O16 1.986(4) 2_666
Cu2 O22 2.027(4) .
Cu2 O26 2.333(8) 2_666
Cu2 Cu9 3.0515(11) .
Cu3 O20 1.934(4) .
Cu3 O29 1.934(4) 2_666
Cu3 O21 1.963(4) .
Cu3 O18 1.992(4) .
Cu3 O28 2.398(8) 2_666
Cu3 O27 2.423(9) 2_666
Cu4 O1 1.949(5) .
Cu4 N2 1.953(6) .
Cu4 O17 1.987(4) .
Cu4 O18 2.042(4) .
Cu4 O29 2.258(4) 2_666
Cu4 Cu7 2.8968(12) .
Cu4 Cu6 2.9934(11) 2_666
Cu5 O3 1.956(5) .
Cu5 N4 1.980(6) .
Cu5 O23 1.985(4) .
Cu5 O24 2.068(4) .
Cu5 O25 2.354(4) .
Cu5 O2W 2.428(5) .
Cu5 Cu10 2.9316(12) .
Cu5 Cu8 2.9962(10) .
Cu6 O25 1.922(4) .
Cu6 O29 1.940(4) .
Cu6 O17 1.959(4) 2_666
Cu6 O24 1.962(4) .
Cu6 O2 2.385(5) 2_666
Cu6 Cu4 2.9934(11) 2_666
Cu7 O19 1.946(4) .
Cu7 O17 1.947(4) .
Cu7 O18 1.977(4) .
Cu7 O16 1.977(4) .
Cu7 O26 2.240(8) .
Cu7 O27 2.418(9) 2_666
Cu8 O25 1.939(4) .
Cu8 O15 1.953(4) .
Cu8 O23 1.978(4) .
Cu8 O19 1.979(4) .
Cu9 O6 1.953(5) .
Cu9 N1 1.987(6) .
Cu9 O22 1.987(4) .
Cu9 O21 2.092(4) .
Cu9 O20 2.343(4) .
Cu9 O1W 2.379(5) .
Cu9 Cu10 2.9985(11) .
Cu10 O23 1.940(4) .
Cu10 O22 1.952(4) .
Cu10 O24 1.970(4) .
Cu10 O21 1.980(4) .
Cu10 O28 2.290(9) 2_666
Cu10 O27 2.435(9) 2_666
O1 C16 1.277(10) .
O1W H1WB 0.9601 .
O1W H1WC 0.9605 .
O2 C16 1.220(9) .
O2 Cu6 2.385(5) 2_666
O2W H2WA 0.9600 .
O2W H2WB 0.9600 .
O3 C18 1.269(9) .
O3W H3WF 0.8619 .
O3W H3WD 0.8616 .
O4 C18 1.246(9) .
O4W H4WF 0.9599 .
O4W H4WE 0.9601 .
O5 C20 1.216(9) .
O5W H5WF 0.9601 .
O5W H5WC 0.9601 .
O6 C20 1.262(9) .
O7 C22 1.215(11) .
O8 C22 1.209(11) .
O9 C24 1.258(16) .
O10 C24 1.112(15) .
O11 C26 1.241(9) .
O12 C26 1.249(9) .
O13 C28 1.231(11) .
O14 C28 1.205(11) .
O15 Cu2 1.974(5) 2_666
O15 H15B 0.9598 .
O16 Cu2 1.986(4) 2_666
O16 H16A 0.9600 .
O17 Cu6 1.959(4) 2_666
O17 H17A 0.9601 .
O18 H18A 0.9802 .
O19 H19A 0.9596 .
O20 H20A 0.9800 .
O21 H21A 0.9800 .
O22 H22A 0.9798 .
O23 H23A 0.9602 .
O24 H24A 0.9598 .
O25 H25A 0.9600 .
O26 C0 1.370(9) .
O26 O28 1.381(12) .
O26 O27 1.404(12) 2_666
O26 Cu2 2.333(8) 2_666
O27 O28 1.112(11) .
O27 C0 1.268(8) .
O27 O26 1.404(12) 2_666
O27 Cu7 2.418(9) 2_666
O27 Cu3 2.423(9) 2_666
O27 Cu10 2.435(9) 2_666
O28 C0 1.234(8) .
O28 Cu10 2.290(9) 2_666
O28 Cu3 2.398(8) 2_666
O29 Cu3 1.934(4) 2_666
O29 Cu4 2.258(4) 2_666
O29 H29A 0.9800 .
N1 C1A 1.44(12) .
N1 C1 1.44(5) .
N1 H1WH 0.9700 .
N1 H1WJ 0.9701 .
N1 H1WO 0.9700 .
N1 H1WP 0.9701 .
N2 C4A 1.45(8) .
N2 C4 1.47(11) .
N2 H2W1 0.9000 .
N2 H2W2 0.9000 .
N3 C7 1.457(13) .
N3 H3WA 0.9000 .
N3 H3WB 0.9000 .
N4 C10 1.449(12) .
N4 H4WA 0.9000 .
N4 H4WB 0.9000 .
N5 C13A 1.44(10) .
N5 C13 1.47(5) .
N5 H5WA 0.83(10) .
N5 H5WB 0.83(10) .
C0 O28 1.234(8) 2_666
C0 O27 1.268(8) 2_666
C0 O26 1.370(9) 2_666
C1 C2 1.54(5) .
C1 H1A 0.9700 .
C1 H1B 0.9700 .
C1A C2A 1.54(9) .
C1A H1AA 0.9700 .
C1A H1AB 0.9700 .
C2 C3 1.55(3) .
C2 H2A 0.9700 .
C2 H2B 0.9700 .
C2A C3A 1.55(6) .
C2A H2A1 0.9700 .
C2A H2A2 0.9700 .
C3 H3A 0.9600 .
C3 H3B 0.9600 .
C3 H3C 0.9600 .
C3A H3AA 0.9600 .
C3A H3AB 0.9600 .
C3A H3AC 0.9600 .
C4 C5 1.54(12) .
C4 H4A 0.9700 .
C4 H4B 0.9700 .
C4A C5A 1.53(8) .
C4A H4AA 0.9700 .
C4A H4AB 0.9700 .
C5 C6 1.55(8) .
C5 H5A 0.9700 .
C5 H5B 0.9700 .
C5A C6A 1.56(6) .
C5A H5AA 0.9700 .
C5A H5AB 0.9700 .
C6 H6A 0.9600 .
C6 H6B 0.9600 .
C6 H6C 0.9600 .
C6A H6AA 0.9600 .
C6A H6AB 0.9600 .
C6A H6AC 0.9600 .
C7 C8 1.53(5) .
C7 C8A 1.54(8) .
C7 H7A 0.9700 .
C7 H7B 0.9700 .
C7 H7C 0.9701 .
C7 H7D 0.9699 .
C8 C9 1.54(6) .
C8 H8A 0.9700 .
C8 H8B 0.9700 .
C8A C9A 1.54(10) .
C8A H8AA 0.9700 .
C8A H8AB 0.9700 .
C9 H9A 0.9600 .
C9 H9B 0.9600 .
C9 H9C 0.9600 .
C9A H9AA 0.9600 .
C9A H9AB 0.9600 .
C9A H9AC 0.9600 .
C10 C11A 1.53(7) .
C10 C11 1.53(4) .
C10 H10A 0.9700 .
C10 H10B 0.9700 .
C10 H10C 0.9701 .
C10 H10D 0.9699 .
C11 C12 1.52(5) .
C11 H11A 0.9700 .
C11 H11B 0.9700 .
C11A C12A 1.52(8) .
C11A H11C 0.9700 .
C11A H11D 0.9700 .
C12 H12A 0.9600 .
C12 H12B 0.9600 .
C12 H12C 0.9600 .
C12A H12D 0.9600 .
C12A H12E 0.9600 .
C12A H12F 0.9600 .
C13 C14 1.54(7) .
C13 H13A 0.9700 .
C13 H13B 0.9700 .
C13A C14A 1.54(17) .
C13A H13C 0.9700 .
C13A H13D 0.9700 .
C14 C15 1.55(4) .
C14 H14A 0.9700 .
C14 H14B 0.9700 .
C14A C15A 1.55(15) .
C14A H14C 0.9700 .
C14A H14D 0.9700 .
C15 H15A 0.9600 .
C15 H15C 0.9600 .
C15 H15D 0.9600 .
C15A H15E 0.9600 .
C15A H15F 0.9600 .
C15A H15G 0.9600 .
C16 C17 1.530(11) .
C17 H17B 0.9600 .
C17 H17C 0.9600 .
C17 H17D 0.9600 .
C18 C19 1.510(11) .
C19 H19B 0.9600 .
C19 H19C 0.9600 .
C19 H19D 0.9600 .
C20 C21 1.507(12) .
C21 H21B 0.9600 .
C21 H21C 0.9600 .
C21 H21D 0.9600 .
C22 C23 1.492(11) .
C23 H23B 0.9600 .
C23 H23C 0.9600 .
C23 H23D 0.9600 .
C24 C25 1.359(18) .
C25 H25B 0.9600 .
C25 H25C 0.9600 .
C25 H25D 0.9600 .
C26 C27 1.497(10) .
C27 H27A 0.9600 .
C27 H27B 0.9600 .
C27 H27C 0.9600 .
C28 C29 1.454(14) .
C29 H29B 0.9600 .
C29 H29C 0.9600 .
C29 H29D 0.9600 .

loop_
_geom_torsion_atom_site_label_1
_geom_torsion_atom_site_label_2
_geom_torsion_atom_site_label_3
_geom_torsion_atom_site_label_4
_geom_torsion
_geom_torsion_site_symmetry_1
_geom_torsion_site_symmetry_4
O1 Cu4 Cu7 O19 123.2(3) . .
N2 Cu4 Cu7 O19 -11.9(3) . .
O17 Cu4 Cu7 O19 166.9(2) . .
O18 Cu4 Cu7 O19 -50.8(2) . .
O29 Cu4 Cu7 O19 -122.0(2) 2_666 .
Cu6 Cu4 Cu7 O19 -159.94(17) 2_666 .
O1 Cu4 Cu7 O17 -43.7(3) . .
N2 Cu4 Cu7 O17 -178.8(3) . .
O18 Cu4 Cu7 O17 142.3(3) . .
O29 Cu4 Cu7 O17 71.1(2) 2_666 .
Cu6 Cu4 Cu7 O17 33.14(18) 2_666 .
O1 Cu4 Cu7 O18 174.0(3) . .
N2 Cu4 Cu7 O18 38.9(3) . .
O17 Cu4 Cu7 O18 -142.3(3) . .
O29 Cu4 Cu7 O18 -71.2(2) 2_666 .
Cu6 Cu4 Cu7 O18 -109.17(18) 2_666 .
O1 Cu4 Cu7 O16 5.2(3) . .
N2 Cu4 Cu7 O16 -129.8(3) . .
O17 Cu4 Cu7 O16 48.9(2) . .
O18 Cu4 Cu7 O16 -168.8(2) . .
O29 Cu4 Cu7 O16 120.05(19) 2_666 .
Cu6 Cu4 Cu7 O16 82.06(16) 2_666 .
O1 Cu4 Cu7 O26 -104.2(4) . .
N2 Cu4 Cu7 O26 120.7(4) . .
O17 Cu4 Cu7 O26 -60.5(3) . .
O18 Cu4 Cu7 O26 81.8(3) . .
O29 Cu4 Cu7 O26 10.6(3) 2_666 .
Cu6 Cu4 Cu7 O26 -27.4(3) 2_666 .
O1 Cu4 Cu7 O27 -130.9(3) . 2_666
N2 Cu4 Cu7 O27 94.1(4) . 2_666
O17 Cu4 Cu7 O27 -87.1(3) . 2_666
O18 Cu4 Cu7 O27 55.2(3) . 2_666
O29 Cu4 Cu7 O27 -16.0(2) 2_666 2_666
Cu6 Cu4 Cu7 O27 -54.0(2) 2_666 2_666
O1 Cu4 Cu7 Cu1 62.1(2) . .
N2 Cu4 Cu7 Cu1 -72.9(3) . .
O17 Cu4 Cu7 Cu1 105.87(19) . .
O18 Cu4 Cu7 Cu1 -111.83(19) . .
O29 Cu4 Cu7 Cu1 177.00(11) 2_666 .
Cu6 Cu4 Cu7 Cu1 139.01(5) 2_666 .
N5 Cu1 Cu7 O19 -27.3(4) . .
N3 Cu1 Cu7 O19 -173.3(3) . .
O16 Cu1 Cu7 O19 152.2(3) . .
O15 Cu1 Cu7 O19 77.2(2) . .
N5 Cu1 Cu7 O17 142.1(4) . .
N3 Cu1 Cu7 O17 -3.8(3) . .
O19 Cu1 Cu7 O17 169.5(2) . .
O16 Cu1 Cu7 O17 -38.3(2) . .
O15 Cu1 Cu7 O17 -113.31(19) . .
N5 Cu1 Cu7 O18 16.5(4) . .
N3 Cu1 Cu7 O18 -129.5(3) . .
O19 Cu1 Cu7 O18 43.8(2) . .
O16 Cu1 Cu7 O18 -164.0(2) . .
O15 Cu1 Cu7 O18 121.08(19) . .
N5 Cu1 Cu7 O16 -179.5(4) . .
N3 Cu1 Cu7 O16 34.5(3) . .
O19 Cu1 Cu7 O16 -152.2(3) . .
O15 Cu1 Cu7 O16 -75.0(2) . .
N5 Cu1 Cu7 O26 -109.0(4) . .
N3 Cu1 Cu7 O26 105.1(4) . .
O19 Cu1 Cu7 O26 -81.6(3) . .
O16 Cu1 Cu7 O26 70.6(3) . .
O15 Cu1 Cu7 O26 -4.4(3) . .
N5 Cu1 Cu7 O27 -83.8(4) . 2_666
N3 Cu1 Cu7 O27 130.2(4) . 2_666
O19 Cu1 Cu7 O27 -56.5(3) . 2_666
O16 Cu1 Cu7 O27 95.7(3) . 2_666
O15 Cu1 Cu7 O27 20.7(3) . 2_666
N5 Cu1 Cu7 Cu4 81.6(4) . .
N3 Cu1 Cu7 Cu4 -64.4(3) . .
O19 Cu1 Cu7 Cu4 108.94(18) . .
O16 Cu1 Cu7 Cu4 -98.86(18) . .
O15 Cu1 Cu7 Cu4 -173.83(11) . .
O3 Cu5 Cu8 O25 120.7(2) . .
N4 Cu5 Cu8 O25 25.2(3) . .
O23 Cu5 Cu8 O25 -144.1(3) . .
O24 Cu5 Cu8 O25 -67.3(2) . .
O2W Cu5 Cu8 O25 -148.9(2) . .
Cu10 Cu5 Cu8 O25 -107.20(18) . .
O3 Cu5 Cu8 O15 88.6(3) . .
N4 Cu5 Cu8 O15 -6.9(4) . .
O23 Cu5 Cu8 O15 -176.2(3) . .
O24 Cu5 Cu8 O15 -99.4(3) . .
O25 Cu5 Cu8 O15 -32.1(3) . .
O2W Cu5 Cu8 O15 179.0(3) . .
Cu10 Cu5 Cu8 O15 -139.3(2) . .
O3 Cu5 Cu8 O23 -95.2(2) . .
N4 Cu5 Cu8 O23 169.3(3) . .
O24 Cu5 Cu8 O23 76.8(2) . .
O25 Cu5 Cu8 O23 144.1(3) . .
O2W Cu5 Cu8 O23 -4.8(2) . .
Cu10 Cu5 Cu8 O23 36.89(18) . .
O3 Cu5 Cu8 O19 -61.0(2) . .
N4 Cu5 Cu8 O19 -156.5(3) . .
O23 Cu5 Cu8 O19 34.2(2) . .
O24 Cu5 Cu8 O19 111.0(2) . .
O25 Cu5 Cu8 O19 178.3(2) . .
O2W Cu5 Cu8 O19 29.4(2) . .
Cu10 Cu5 Cu8 O19 71.10(18) . .
O20 Cu2 Cu9 O6 120.5(2) . .
O15 Cu2 Cu9 O6 81.4(3) 2_666 .
O16 Cu2 Cu9 O6 -59.2(3) 2_666 .
O22 Cu2 Cu9 O6 -97.9(2) . .
O26 Cu2 Cu9 O6 -160.1(3) 2_666 .
O20 Cu2 Cu9 N1 28.8(3) . .
O15 Cu2 Cu9 N1 -10.2(3) 2_666 .
O16 Cu2 Cu9 N1 -150.8(3) 2_666 .
O22 Cu2 Cu9 N1 170.4(3) . .
O26 Cu2 Cu9 N1 108.3(4) 2_666 .
O20 Cu2 Cu9 O22 -141.6(2) . .
O15 Cu2 Cu9 O22 179.4(3) 2_666 .
O16 Cu2 Cu9 O22 38.8(3) 2_666 .
O26 Cu2 Cu9 O22 -62.1(3) 2_666 .
O20 Cu2 Cu9 O21 -66.9(2) . .
O15 Cu2 Cu9 O21 -105.9(2) 2_666 .
O16 Cu2 Cu9 O21 113.5(2) 2_666 .
O22 Cu2 Cu9 O21 74.7(2) . .
O26 Cu2 Cu9 O21 12.6(3) 2_666 .
O15 Cu2 Cu9 O20 -39.0(3) 2_666 .
O16 Cu2 Cu9 O20 -179.6(3) 2_666 .
O22 Cu2 Cu9 O20 141.6(2) . .
O26 Cu2 Cu9 O20 79.5(3) 2_666 .
O20 Cu2 Cu9 O1W -151.5(2) . .
O15 Cu2 Cu9 O1W 169.5(3) 2_666 .
O16 Cu2 Cu9 O1W 28.9(3) 2_666 .
O22 Cu2 Cu9 O1W -9.9(2) . .
O26 Cu2 Cu9 O1W -72.0(3) 2_666 .
O20 Cu2 Cu9 Cu10 -104.53(17) . .
O15 Cu2 Cu9 Cu10 -143.6(2) 2_666 .
O16 Cu2 Cu9 Cu10 75.85(18) 2_666 .
O22 Cu2 Cu9 Cu10 37.08(18) . .
O26 Cu2 Cu9 Cu10 -25.0(3) 2_666 .
O3 Cu5 Cu10 O23 37.8(3) . .
N4 Cu5 Cu10 O23 -168.4(3) . .
O24 Cu5 Cu10 O23 -144.0(2) . .
O25 Cu5 Cu10 O23 -75.0(2) . .
O2W Cu5 Cu10 O23 111.2(2) . .
Cu8 Cu5 Cu10 O23 -36.64(18) . .
O3 Cu5 Cu10 O22 -135.1(2) . .
N4 Cu5 Cu10 O22 18.6(3) . .
O23 Cu5 Cu10 O22 -172.9(2) . .
O24 Cu5 Cu10 O22 43.0(2) . .
O25 Cu5 Cu10 O22 112.08(19) . .
O2W Cu5 Cu10 O22 -61.7(2) . .
Cu8 Cu5 Cu10 O22 150.41(16) . .
O3 Cu5 Cu10 O24 -178.1(2) . .
N4 Cu5 Cu10 O24 -24.4(3) . .
O23 Cu5 Cu10 O24 144.0(2) . .
O25 Cu5 Cu10 O24 69.07(19) . .
O2W Cu5 Cu10 O24 -104.8(2) . .
Cu8 Cu5 Cu10 O24 107.39(17) . .
O3 Cu5 Cu10 O21 -14.1(2) . .
N4 Cu5 Cu10 O21 139.7(3) . .
O23 Cu5 Cu10 O21 -51.9(2) . .
O24 Cu5 Cu10 O21 164.1(2) . .
O25 Cu5 Cu10 O21 -126.86(18) . .
O2W Cu5 Cu10 O21 59.31(19) . .
Cu8 Cu5 Cu10 O21 -88.54(15) . .
O3 Cu5 Cu10 O28 112.4(3) . 2_666
N4 Cu5 Cu10 O28 -93.8(4) . 2_666
O23 Cu5 Cu10 O28 74.6(3) . 2_666
O24 Cu5 Cu10 O28 -69.4(3) . 2_666
O25 Cu5 Cu10 O28 -0.3(3) . 2_666
O2W Cu5 Cu10 O28 -174.2(3) . 2_666
Cu8 Cu5 Cu10 O28 38.0(3) . 2_666
O3 Cu5 Cu10 O27 87.8(3) . 2_666
N4 Cu5 Cu10 O27 -118.5(3) . 2_666
O23 Cu5 Cu10 O27 50.0(3) . 2_666
O24 Cu5 Cu10 O27 -94.1(3) . 2_666
O25 Cu5 Cu10 O27 -25.0(2) . 2_666
O2W Cu5 Cu10 O27 161.2(2) . 2_666
Cu8 Cu5 Cu10 O27 13.3(2) . 2_666
O3 Cu5 Cu10 Cu9 -76.74(19) . .
N4 Cu5 Cu10 Cu9 77.0(3) . .
O23 Cu5 Cu10 Cu9 -114.56(18) . .
O24 Cu5 Cu10 Cu9 101.40(17) . .
O25 Cu5 Cu10 Cu9 170.47(11) . .
O2W Cu5 Cu10 Cu9 -3.36(13) . .
Cu8 Cu5 Cu10 Cu9 -151.20(5) . .
O6 Cu9 Cu10 O23 -136.7(3) . .
N1 Cu9 Cu10 O23 18.9(3) . .
O22 Cu9 Cu10 O23 -168.8(3) . .
O21 Cu9 Cu10 O23 41.2(2) . .
O20 Cu9 Cu10 O23 114.7(2) . .
O1W Cu9 Cu10 O23 -58.7(2) . .
Cu2 Cu9 Cu10 O23 153.19(18) . .
O6 Cu9 Cu10 O22 32.1(3) . .
N1 Cu9 Cu10 O22 -172.3(3) . .
O21 Cu9 Cu10 O22 -150.0(3) . .
O20 Cu9 Cu10 O22 -76.5(2) . .
O1W Cu9 Cu10 O22 110.1(2) . .
Cu2 Cu9 Cu10 O22 -38.01(19) . .
O6 Cu9 Cu10 O24 -10.9(3) . .
N1 Cu9 Cu10 O24 144.7(3) . .
O22 Cu9 Cu10 O24 -42.9(2) . .
O21 Cu9 Cu10 O24 167.1(2) . .
O20 Cu9 Cu10 O24 -119.42(19) . .
O1W Cu9 Cu10 O24 67.2(2) . .
Cu2 Cu9 Cu10 O24 -80.95(16) . .
O6 Cu9 Cu10 O21 -178.0(3) . .
N1 Cu9 Cu10 O21 -22.3(3) . .
O22 Cu9 Cu10 O21 150.0(3) . .
O20 Cu9 Cu10 O21 73.5(2) . .
O1W Cu9 Cu10 O21 -99.9(2) . .
Cu2 Cu9 Cu10 O21 111.97(17) . .
O6 Cu9 Cu10 O28 100.5(3) . 2_666
N1 Cu9 Cu10 O28 -103.9(3) . 2_666
O22 Cu9 Cu10 O28 68.4(3) . 2_666
O21 Cu9 Cu10 O28 -81.6(3) . 2_666
O20 Cu9 Cu10 O28 -8.1(2) . 2_666
O1W Cu9 Cu10 O28 178.6(3) . 2_666
Cu2 Cu9 Cu10 O28 30.4(2) . 2_666
O6 Cu9 Cu10 O27 123.0(3) . 2_666
N1 Cu9 Cu10 O27 -81.4(3) . 2_666
O22 Cu9 Cu10 O27 90.9(3) . 2_666
O21 Cu9 Cu10 O27 -59.1(3) . 2_666
O20 Cu9 Cu10 O27 14.4(2) . 2_666
O1W Cu9 Cu10 O27 -159.0(2) . 2_666
Cu2 Cu9 Cu10 O27 52.9(2) . 2_666
O6 Cu9 Cu10 Cu5 -72.3(2) . .
N1 Cu9 Cu10 Cu5 83.3(3) . .
O22 Cu9 Cu10 Cu5 -104.37(19) . .
O21 Cu9 Cu10 Cu5 105.65(18) . .
O20 Cu9 Cu10 Cu5 179.15(11) . .
O1W Cu9 Cu10 Cu5 5.77(13) . .
Cu2 Cu9 Cu10 Cu5 -142.38(5) . .
N2 Cu4 O1 C16 -139.7(7) . .
O17 Cu4 O1 C16 45.3(7) . .
O18 Cu4 O1 C16 94.7(12) . .
O29 Cu4 O1 C16 -30.7(7) 2_666 .
Cu7 Cu4 O1 C16 72.9(7) . .
Cu6 Cu4 O1 C16 5.0(7) 2_666 .
N4 Cu5 O3 C18 122.7(6) . .
O23 Cu5 O3 C18 -52.0(6) . .
O24 Cu5 O3 C18 -84.4(14) . .
O25 Cu5 O3 C18 25.3(6) . .
O2W Cu5 O3 C18 -141.6(6) . .
Cu10 Cu5 O3 C18 -75.8(6) . .
Cu8 Cu5 O3 C18 -11.2(6) . .
N1 Cu9 O6 C20 127.6(7) . .
O22 Cu9 O6 C20 -49.3(7) . .
O21 Cu9 O6 C20 -79.3(17) . .
O20 Cu9 O6 C20 27.0(7) . .
O1W Cu9 O6 C20 -143.4(7) . .
Cu10 Cu9 O6 C20 -69.3(8) . .
Cu2 Cu9 O6 C20 -8.5(7) . .
O25 Cu8 O15 Cu2 97.1(2) . 2_666
O23 Cu8 O15 Cu2 -11(3) . 2_666
O19 Cu8 O15 Cu2 -81.1(2) . 2_666
Cu5 Cu8 O15 Cu2 121.9(2) . 2_666
O25 Cu8 O15 Cu1 -166.98(18) . .
O23 Cu8 O15 Cu1 85(3) . .
O19 Cu8 O15 Cu1 14.75(18) . .
Cu5 Cu8 O15 Cu1 -142.25(12) . .
N5 Cu1 O15 Cu8 72.9(3) . .
N3 Cu1 O15 Cu8 173.8(3) . .
O19 Cu1 O15 Cu8 -14.98(18) . .
O16 Cu1 O15 Cu8 -98.3(2) . .
Cu7 Cu1 O15 Cu8 -56.27(14) . .
N5 Cu1 O15 Cu2 -172.0(3) . 2_666
N3 Cu1 O15 Cu2 -71.0(3) . 2_666
O19 Cu1 O15 Cu2 100.2(2) . 2_666
O16 Cu1 O15 Cu2 16.83(17) . 2_666
Cu7 Cu1 O15 Cu2 58.91(14) . 2_666
O19 Cu7 O16 Cu2 88.5(2) . 2_666
O17 Cu7 O16 Cu2 -101.0(2) . 2_666
O18 Cu7 O16 Cu2 -174.5(8) . 2_666
O26 Cu7 O16 Cu2 -0.2(3) . 2_666
O27 Cu7 O16 Cu2 -0.2(4) 2_666 2_666
Cu4 Cu7 O16 Cu2 -132.11(15) . 2_666
Cu1 Cu7 O16 Cu2 107.0(3) . 2_666
O19 Cu7 O16 Cu1 -18.55(17) . .
O17 Cu7 O16 Cu1 151.96(17) . .
O18 Cu7 O16 Cu1 78.4(10) . .
O26 Cu7 O16 Cu1 -107.3(3) . .
O27 Cu7 O16 Cu1 -107.3(3) 2_666 .
Cu4 Cu7 O16 Cu1 120.84(13) . .
N5 Cu1 O16 Cu7 3(2) . .
N3 Cu1 O16 Cu7 -154.3(3) . .
O19 Cu1 O16 Cu7 18.11(17) . .
O15 Cu1 O16 Cu7 96.11(18) . .
N5 Cu1 O16 Cu2 -111(2) . 2_666
N3 Cu1 O16 Cu2 92.4(3) . 2_666
O19 Cu1 O16 Cu2 -95.2(2) . 2_666
O15 Cu1 O16 Cu2 -17.20(17) . 2_666
Cu7 Cu1 O16 Cu2 -113.3(2) . 2_666
O19 Cu7 O17 Cu6 -176.6(9) . 2_666
O18 Cu7 O17 Cu6 -78.4(3) . 2_666
O16 Cu7 O17 Cu6 113.0(3) . 2_666
O26 Cu7 O17 Cu6 32.2(3) . 2_666
O27 Cu7 O17 Cu6 -3.0(3) 2_666 2_666
Cu4 Cu7 O17 Cu6 -104.1(3) . 2_666
Cu1 Cu7 O17 Cu6 137.90(18) . 2_666
O19 Cu7 O17 Cu4 -72.5(11) . .
O18 Cu7 O17 Cu4 25.77(17) . .
O16 Cu7 O17 Cu4 -142.87(17) . .
O26 Cu7 O17 Cu4 136.3(2) . .
O27 Cu7 O17 Cu4 101.2(2) 2_666 .
Cu1 Cu7 O17 Cu4 -117.95(13) . .
O1 Cu4 O17 Cu7 146.3(2) . .
N2 Cu4 O17 Cu7 7.1(19) . .
O18 Cu4 O17 Cu7 -25.09(17) . .
O29 Cu4 O17 Cu7 -102.67(18) 2_666 .
Cu6 Cu4 O17 Cu7 -126.5(2) 2_666 .
O1 Cu4 O17 Cu6 -87.2(2) . 2_666
N2 Cu4 O17 Cu6 133.6(18) . 2_666
O18 Cu4 O17 Cu6 101.42(19) . 2_666
O29 Cu4 O17 Cu6 23.84(16) 2_666 2_666
Cu7 Cu4 O17 Cu6 126.5(2) . 2_666
O19 Cu7 O18 Cu3 -111.6(2) . .
O17 Cu7 O18 Cu3 78.4(2) . .
O16 Cu7 O18 Cu3 153.2(8) . .
O26 Cu7 O18 Cu3 -20.8(4) . .
O27 Cu7 O18 Cu3 -21.5(3) 2_666 .
Cu4 Cu7 O18 Cu3 103.3(3) . .
Cu1 Cu7 O18 Cu3 -139.92(14) . .
O19 Cu7 O18 Cu4 145.04(17) . .
O17 Cu7 O18 Cu4 -24.95(17) . .
O16 Cu7 O18 Cu4 49.8(10) . .
O26 Cu7 O18 Cu4 -124.1(3) . .
O27 Cu7 O18 Cu4 -124.8(3) 2_666 .
Cu1 Cu7 O18 Cu4 116.75(14) . .
O20 Cu3 O18 Cu7 -144(2) . .
O29 Cu3 O18 Cu7 -83.2(2) 2_666 .
O21 Cu3 O18 Cu7 105.0(2) . .
O28 Cu3 O18 Cu7 19.5(3) 2_666 .
O27 Cu3 O18 Cu7 21.5(3) 2_666 .
O20 Cu3 O18 Cu4 -46(2) . .
O29 Cu3 O18 Cu4 14.35(18) 2_666 .
O21 Cu3 O18 Cu4 -157.44(18) . .
O28 Cu3 O18 Cu4 117.1(3) 2_666 .
O27 Cu3 O18 Cu4 119.1(3) 2_666 .
O1 Cu4 O18 Cu7 -25.9(11) . .
N2 Cu4 O18 Cu7 -151.4(3) . .
O17 Cu4 O18 Cu7 24.61(17) . .
O29 Cu4 O18 Cu7 102.40(18) 2_666 .
Cu6 Cu4 O18 Cu7 63.97(13) 2_666 .
O1 Cu4 O18 Cu3 -140.9(9) . .
N2 Cu4 O18 Cu3 93.6(3) . .
O17 Cu4 O18 Cu3 -90.4(2) . .
O29 Cu4 O18 Cu3 -12.61(16) 2_666 .
Cu7 Cu4 O18 Cu3 -115.0(2) . .
Cu6 Cu4 O18 Cu3 -51.04(15) 2_666 .
O17 Cu7 O19 Cu8 -157.7(9) . .
O18 Cu7 O19 Cu8 105.6(2) . .
O16 Cu7 O19 Cu8 -86.2(2) . .
O26 Cu7 O19 Cu8 -5.9(3) . .
O27 Cu7 O19 Cu8 28.6(3) 2_666 .
Cu4 Cu7 O19 Cu8 139.15(12) . .
Cu1 Cu7 O19 Cu8 -104.8(2) . .
O17 Cu7 O19 Cu1 -52.9(11) . .
O18 Cu7 O19 Cu1 -149.61(17) . .
O16 Cu7 O19 Cu1 18.59(17) . .
O26 Cu7 O19 Cu1 98.9(3) . .
O27 Cu7 O19 Cu1 133.4(2) 2_666 .
Cu4 Cu7 O19 Cu1 -116.06(14) . .
O25 Cu8 O19 Cu7 23(6) . .
O15 Cu8 O19 Cu7 83.5(2) . .
O23 Cu8 O19 Cu7 -93.3(2) . .
Cu5 Cu8 O19 Cu7 -114.94(16) . .
O25 Cu8 O19 Cu1 -78(6) . .
O15 Cu8 O19 Cu1 -17.4(2) . .
O23 Cu8 O19 Cu1 165.83(19) . .
Cu5 Cu8 O19 Cu1 144.14(10) . .
N5 Cu1 O19 Cu7 159.3(3) . .
N3 Cu1 O19 Cu7 30.5(14) . .
O16 Cu1 O19 Cu7 -18.44(17) . .
O15 Cu1 O19 Cu7 -94.61(18) . .
N5 Cu1 O19 Cu8 -91.0(3) . .
N3 Cu1 O19 Cu8 140.2(13) . .
O16 Cu1 O19 Cu8 91.3(2) . .
O15 Cu1 O19 Cu8 15.09(17) . .
Cu7 Cu1 O19 Cu8 109.7(2) . .
O29 Cu3 O20 Cu2 104.3(2) 2_666 .
O21 Cu3 O20 Cu2 -83.9(2) . .
O18 Cu3 O20 Cu2 164(2) . .
O28 Cu3 O20 Cu2 1.0(3) 2_666 .
O27 Cu3 O20 Cu2 -0.4(3) 2_666 .
O29 Cu3 O20 Cu9 -162.57(16) 2_666 .
O21 Cu3 O20 Cu9 9.29(16) . .
O18 Cu3 O20 Cu9 -102(2) . .
O28 Cu3 O20 Cu9 94.2(2) 2_666 .
O27 Cu3 O20 Cu9 92.7(3) 2_666 .
O15 Cu2 O20 Cu3 -106.7(2) 2_666 .
O16 Cu2 O20 Cu3 179(100) 2_666 .
O22 Cu2 O20 Cu3 73.0(2) . .
O26 Cu2 O20 Cu3 -24.4(3) 2_666 .
Cu9 Cu2 O20 Cu3 96.7(3) . .
O15 Cu2 O20 Cu9 156.67(16) 2_666 .
O16 Cu2 O20 Cu9 82(43) 2_666 .
O22 Cu2 O20 Cu9 -23.69(15) . .
O26 Cu2 O20 Cu9 -121.1(3) 2_666 .
O6 Cu9 O20 Cu3 178.69(19) . .
N1 Cu9 O20 Cu3 84.3(2) . .
O22 Cu9 O20 Cu3 -90.54(19) . .
O21 Cu9 O20 Cu3 -9.07(15) . .
O1W Cu9 O20 Cu3 -30.8(5) . .
Cu10 Cu9 O20 Cu3 -50.29(13) . .
Cu2 Cu9 O20 Cu3 -115.5(2) . .
O6 Cu9 O20 Cu2 -65.8(2) . .
N1 Cu9 O20 Cu2 -160.2(2) . .
O22 Cu9 O20 Cu2 24.93(17) . .
O21 Cu9 O20 Cu2 106.40(18) . .
O1W Cu9 O20 Cu2 84.6(5) . .
Cu10 Cu9 O20 Cu2 65.18(13) . .
O20 Cu3 O21 Cu10 88.1(2) . .
O29 Cu3 O21 Cu10 172.1(12) 2_666 .
O18 Cu3 O21 Cu10 -96.1(2) . .
O28 Cu3 O21 Cu10 6.4(3) 2_666 .
O27 Cu3 O21 Cu10 -20.3(3) 2_666 .
O20 Cu3 O21 Cu9 -10.65(18) . .
O29 Cu3 O21 Cu9 73.3(13) 2_666 .
O18 Cu3 O21 Cu9 165.17(18) . .
O28 Cu3 O21 Cu9 -92.3(3) 2_666 .
O27 Cu3 O21 Cu9 -119.1(3) 2_666 .
O23 Cu10 O21 Cu3 101.6(2) . .
O22 Cu10 O21 Cu3 -86.1(2) . .
O24 Cu10 O21 Cu3 -160.9(8) . .
O28 Cu10 O21 Cu3 -6.7(3) 2_666 .
O27 Cu10 O21 Cu3 20.3(3) 2_666 .
Cu5 Cu10 O21 Cu3 134.10(12) . .
Cu9 Cu10 O21 Cu3 -105.4(2) . .
O23 Cu10 O21 Cu9 -153.02(16) . .
O22 Cu10 O21 Cu9 19.33(16) . .
O24 Cu10 O21 Cu9 -55.5(9) . .
O28 Cu10 O21 Cu9 98.7(3) 2_666 .
O27 Cu10 O21 Cu9 125.7(3) 2_666 .
Cu5 Cu10 O21 Cu9 -120.51(13) . .
O6 Cu9 O21 Cu3 117.8(14) . .
N1 Cu9 O21 Cu3 -89.2(2) . .
O22 Cu9 O21 Cu3 87.21(19) . .
O20 Cu9 O21 Cu3 9.15(15) . .
O1W Cu9 O21 Cu3 -178.09(18) . .
Cu10 Cu9 O21 Cu3 106.4(2) . .
Cu2 Cu9 O21 Cu3 46.84(14) . .
O6 Cu9 O21 Cu10 11.4(15) . .
N1 Cu9 O21 Cu10 164.4(2) . .
O22 Cu9 O21 Cu10 -19.20(17) . .
O20 Cu9 O21 Cu10 -97.26(17) . .
O1W Cu9 O21 Cu10 75.50(17) . .
Cu2 Cu9 O21 Cu10 -59.58(13) . .
O23 Cu10 O22 Cu9 80.4(13) . .
O24 Cu10 O22 Cu9 147.47(18) . .
O21 Cu10 O22 Cu9 -20.60(17) . .
O28 Cu10 O22 Cu9 -109.1(3) 2_666 .
O27 Cu10 O22 Cu9 -102.4(3) 2_666 .
Cu5 Cu10 O22 Cu9 118.62(14) . .
O23 Cu10 O22 Cu2 -174.6(11) . .
O24 Cu10 O22 Cu2 -107.5(2) . .
O21 Cu10 O22 Cu2 84.4(2) . .
O28 Cu10 O22 Cu2 -4.1(3) 2_666 .
O27 Cu10 O22 Cu2 2.6(3) 2_666 .
Cu5 Cu10 O22 Cu2 -136.39(14) . .
Cu9 Cu10 O22 Cu2 105.0(3) . .
O6 Cu9 O22 Cu10 -156.4(2) . .
N1 Cu9 O22 Cu10 50(2) . .
O21 Cu9 O22 Cu10 19.68(17) . .
O20 Cu9 O22 Cu10 95.27(18) . .
O1W Cu9 O22 Cu10 -67.63(19) . .
Cu2 Cu9 O22 Cu10 119.4(2) . .
O6 Cu9 O22 Cu2 84.2(2) . .
N1 Cu9 O22 Cu2 -70(2) . .
O21 Cu9 O22 Cu2 -99.72(18) . .
O20 Cu9 O22 Cu2 -24.13(15) . .
O1W Cu9 O22 Cu2 172.98(17) . .
Cu10 Cu9 O22 Cu2 -119.4(2) . .
O20 Cu2 O22 Cu10 -76.5(2) . .
O15 Cu2 O22 Cu10 90(7) 2_666 .
O16 Cu2 O22 Cu10 103.8(2) 2_666 .
O26 Cu2 O22 Cu10 25.5(3) 2_666 .
Cu9 Cu2 O22 Cu10 -105.1(3) . .
O20 Cu2 O22 Cu9 28.64(18) . .
O15 Cu2 O22 Cu9 -165(7) 2_666 .
O16 Cu2 O22 Cu9 -151.08(18) 2_666 .
O26 Cu2 O22 Cu9 130.6(2) 2_666 .
O22 Cu10 O23 Cu8 146.5(12) . .
O24 Cu10 O23 Cu8 78.6(2) . .
O21 Cu10 O23 Cu8 -113.7(2) . .
O28 Cu10 O23 Cu8 -23.7(3) 2_666 .
O27 Cu10 O23 Cu8 -30.7(3) 2_666 .
Cu5 Cu10 O23 Cu8 103.3(3) . .
Cu9 Cu10 O23 Cu8 -141.41(13) . .
O22 Cu10 O23 Cu5 43.2(13) . .
O24 Cu10 O23 Cu5 -24.70(17) . .
O21 Cu10 O23 Cu5 142.97(16) . .
O28 Cu10 O23 Cu5 -127.0(2) 2_666 .
O27 Cu10 O23 Cu5 -134.1(2) 2_666 .
Cu9 Cu10 O23 Cu5 115.24(14) . .
O25 Cu8 O23 Cu10 -75.0(2) . .
O15 Cu8 O23 Cu10 34(3) . .
O19 Cu8 O23 Cu10 103.2(2) . .
Cu5 Cu8 O23 Cu10 -102.4(3) . .
O25 Cu8 O23 Cu5 27.46(19) . .
O15 Cu8 O23 Cu5 136(3) . .
O19 Cu8 O23 Cu5 -154.33(18) . .
O3 Cu5 O23 Cu10 -151.72(19) . .
N4 Cu5 O23 Cu10 63.9(15) . .
O24 Cu5 O23 Cu10 23.72(16) . .
O25 Cu5 O23 Cu10 98.15(18) . .
O2W Cu5 O23 Cu10 -62.56(18) . .
Cu8 Cu5 O23 Cu10 121.1(2) . .
O3 Cu5 O23 Cu8 87.2(2) . .
N4 Cu5 O23 Cu8 -57.2(15) . .
O24 Cu5 O23 Cu8 -97.40(18) . .
O25 Cu5 O23 Cu8 -22.97(16) . .
O2W Cu5 O23 Cu8 176.32(19) . .
Cu10 Cu5 O23 Cu8 -121.1(2) . .
O25 Cu6 O24 Cu10 80.4(2) . .
O29 Cu6 O24 Cu10 -24(3) . .
O17 Cu6 O24 Cu10 -91.6(2) 2_666 .
O2 Cu6 O24 Cu10 -175.0(3) 2_666 .
Cu4 Cu6 O24 Cu10 -111.78(19) 2_666 .
O25 Cu6 O24 Cu5 -20.18(18) . .
O29 Cu6 O24 Cu5 -124(2) . .
O17 Cu6 O24 Cu5 167.80(18) 2_666 .
O2 Cu6 O24 Cu5 84.5(2) 2_666 .
Cu4 Cu6 O24 Cu5 147.66(9) 2_666 .
O23 Cu10 O24 Cu6 -82.8(2) . .
O22 Cu10 O24 Cu6 104.4(2) . .
O21 Cu10 O24 Cu6 177.8(7) . .
O28 Cu10 O24 Cu6 24.4(3) 2_666 .
O27 Cu10 O24 Cu6 -3.4(4) 2_666 .
Cu5 Cu10 O24 Cu6 -106.3(3) . .
Cu9 Cu10 O24 Cu6 130.98(17) . .
O23 Cu10 O24 Cu5 23.52(16) . .
O22 Cu10 O24 Cu5 -149.35(16) . .
O21 Cu10 O24 Cu5 -76.0(9) . .
O28 Cu10 O24 Cu5 130.7(3) 2_666 .
O27 Cu10 O24 Cu5 102.8(3) 2_666 .
Cu9 Cu10 O24 Cu5 -122.75(12) . .
O3 Cu5 O24 Cu6 129.5(12) . .
N4 Cu5 O24 Cu6 -77.7(2) . .
O23 Cu5 O24 Cu6 96.38(19) . .
O25 Cu5 O24 Cu6 17.12(15) . .
O2W Cu5 O24 Cu6 -173.12(19) . .
Cu10 Cu5 O24 Cu6 119.6(2) . .
Cu8 Cu5 O24 Cu6 55.87(14) . .
O3 Cu5 O24 Cu10 9.9(13) . .
N4 Cu5 O24 Cu10 162.7(2) . .
O23 Cu5 O24 Cu10 -23.21(16) . .
O25 Cu5 O24 Cu10 -102.48(17) . .
O2W Cu5 O24 Cu10 67.28(17) . .
Cu8 Cu5 O24 Cu10 -63.73(12) . .
O29 Cu6 O25 Cu8 102.8(3) . .
O17 Cu6 O25 Cu8 11.0(14) 2_666 .
O24 Cu6 O25 Cu8 -73.1(3) . .
O2 Cu6 O25 Cu8 -163.0(2) 2_666 .
Cu4 Cu6 O25 Cu8 122.0(2) 2_666 .
O29 Cu6 O25 Cu5 -166.90(16) . .
O17 Cu6 O25 Cu5 101.4(12) 2_666 .
O24 Cu6 O25 Cu5 17.24(16) . .
O2 Cu6 O25 Cu5 -72.67(19) 2_666 .
Cu4 Cu6 O25 Cu5 -147.65(11) 2_666 .
O15 Cu8 O25 Cu6 -105.5(3) . .
O23 Cu8 O25 Cu6 71.2(3) . .
O19 Cu8 O25 Cu6 -45(6) . .
Cu5 Cu8 O25 Cu6 93.9(3) . .
O15 Cu8 O25 Cu5 160.60(17) . .
O23 Cu8 O25 Cu5 -22.65(16) . .
O19 Cu8 O25 Cu5 -139(6) . .
O3 Cu5 O25 Cu6 171.14(18) . .
N4 Cu5 O25 Cu6 75.8(2) . .
O23 Cu5 O25 Cu6 -98.98(19) . .
O24 Cu5 O25 Cu6 -17.09(16) . .
O2W Cu5 O25 Cu6 -43.4(4) . .
Cu10 Cu5 O25 Cu6 -58.20(13) . .
Cu8 Cu5 O25 Cu6 -122.2(2) . .
O3 Cu5 O25 Cu8 -66.7(2) . .
N4 Cu5 O25 Cu8 -162.0(2) . .
O23 Cu5 O25 Cu8 23.22(17) . .
O24 Cu5 O25 Cu8 105.11(19) . .
O2W Cu5 O25 Cu8 78.8(4) . .
Cu10 Cu5 O25 Cu8 64.00(13) . .
O19 Cu7 O26 C0 134.7(6) . .
O17 Cu7 O26 C0 -50.1(6) . .
O18 Cu7 O26 C0 35.8(7) . .
O16 Cu7 O26 C0 -143.0(6) . .
O27 Cu7 O26 C0 37.0(5) 2_666 .
Cu4 Cu7 O26 C0 -12.8(8) . .
Cu1 Cu7 O26 C0 176.7(6) . .
O19 Cu7 O26 O28 -158.4(9) . .
O17 Cu7 O26 O28 16.8(9) . .
O18 Cu7 O26 O28 102.7(9) . .
O16 Cu7 O26 O28 -76.1(9) . .
O27 Cu7 O26 O28 103.9(11) 2_666 .
Cu4 Cu7 O26 O28 54.1(10) . .
Cu1 Cu7 O26 O28 -116.4(9) . .
O19 Cu7 O26 O27 97.6(5) . 2_666
O17 Cu7 O26 O27 -87.1(5) . 2_666
O18 Cu7 O26 O27 -1.2(6) . 2_666
O16 Cu7 O26 O27 -180.0(6) . 2_666
Cu4 Cu7 O26 O27 -49.8(6) . 2_666
Cu1 Cu7 O26 O27 139.6(5) . 2_666
O19 Cu7 O26 Cu2 -82.2(3) . 2_666
O17 Cu7 O26 Cu2 93.0(3) . 2_666
O18 Cu7 O26 Cu2 178.9(2) . 2_666
O16 Cu7 O26 Cu2 0.2(2) . 2_666
O27 Cu7 O26 Cu2 -179.8(7) 2_666 2_666
Cu4 Cu7 O26 Cu2 130.37(18) . 2_666
Cu1 Cu7 O26 Cu2 -40.2(3) . 2_666
O26 O27 O28 C0 10.4(9) 2_666 .
Cu7 O27 O28 C0 -90.2(16) 2_666 .
Cu3 O27 O28 C0 -140.3(5) 2_666 .
Cu10 O27 O28 C0 135.0(5) 2_666 .
C0 O27 O28 O26 11.2(9) . .
O26 O27 O28 O26 21.6(18) 2_666 .
Cu7 O27 O28 O26 -79.0(19) 2_666 .
Cu3 O27 O28 O26 -129.1(11) 2_666 .
Cu10 O27 O28 O26 146.3(11) 2_666 .
C0 O27 O28 Cu10 -135.0(5) . 2_666
O26 O27 O28 Cu10 -124.6(9) 2_666 2_666
Cu7 O27 O28 Cu10 134.7(15) 2_666 2_666
Cu3 O27 O28 Cu10 84.6(2) 2_666 2_666
C0 O27 O28 Cu3 140.3(5) . 2_666
O26 O27 O28 Cu3 150.7(10) 2_666 2_666
Cu7 O27 O28 Cu3 50.1(15) 2_666 2_666
Cu10 O27 O28 Cu3 -84.6(2) 2_666 2_666
C0 O26 O28 O27 -11.4(10) . .
O27 O26 O28 O27 -19.0(16) 2_666 .
Cu7 O26 O28 O27 -111.0(12) . .
Cu2 O26 O28 O27 167.8(11) 2_666 .
O27 O26 O28 C0 -7.5(6) 2_666 .
Cu7 O26 O28 C0 -99.5(8) . .
Cu2 O26 O28 C0 179.2(5) 2_666 .
C0 O26 O28 Cu10 115.4(9) . 2_666
O27 O26 O28 Cu10 107.9(9) 2_666 2_666
Cu7 O26 O28 Cu10 15.9(15) . 2_666
Cu2 O26 O28 Cu10 -65.4(8) 2_666 2_666
C0 O26 O28 Cu3 -116.7(7) . 2_666
O27 O26 O28 Cu3 -124.2(8) 2_666 2_666
Cu7 O26 O28 Cu3 143.8(6) . 2_666
Cu2 O26 O28 Cu3 62.6(6) 2_666 2_666
O25 Cu6 O29 Cu3 -98.4(3) . 2_666
O17 Cu6 O29 Cu3 73.5(3) 2_666 2_666
O24 Cu6 O29 Cu3 5(3) . 2_666
O2 Cu6 O29 Cu3 156.5(3) 2_666 2_666
Cu4 Cu6 O29 Cu3 97.0(3) 2_666 2_666
O25 Cu6 O29 Cu4 164.55(16) . 2_666
O17 Cu6 O29 Cu4 -23.49(16) 2_666 2_666
O24 Cu6 O29 Cu4 -92(2) . 2_666
O2 Cu6 O29 Cu4 59.46(19) 2_666 2_666
O6 Cu9 N1 C1A -93(4) . .
O22 Cu9 N1 C1A 60(4) . .
O21 Cu9 N1 C1A 90(4) . .
O20 Cu9 N1 C1A 16(4) . .
O1W Cu9 N1 C1A 178(4) . .
Cu10 Cu9 N1 C1A 105(4) . .
Cu2 Cu9 N1 C1A -2(4) . .
O6 Cu9 N1 C1 -67.6(16) . .
O22 Cu9 N1 C1 86(3) . .
O21 Cu9 N1 C1 115.9(16) . .
O20 Cu9 N1 C1 42.0(16) . .
O1W Cu9 N1 C1 -155.9(16) . .
Cu10 Cu9 N1 C1 130.5(16) . .
Cu2 Cu9 N1 C1 23.9(16) . .
O1 Cu4 N2 C4A 42(3) . .
O17 Cu4 N2 C4A -179(3) . .
O18 Cu4 N2 C4A -147(3) . .
O29 Cu4 N2 C4A -71(3) 2_666 .
Cu7 Cu4 N2 C4A -172(3) . .
Cu6 Cu4 N2 C4A -52(3) 2_666 .
O1 Cu4 N2 C4 65(3) . .
O17 Cu4 N2 C4 -155(4) . .
O18 Cu4 N2 C4 -124(3) . .
O29 Cu4 N2 C4 -48(3) 2_666 .
Cu7 Cu4 N2 C4 -149(3) . .
Cu6 Cu4 N2 C4 -29(3) 2_666 .
N5 Cu1 N3 C7 -99.8(9) . .
O19 Cu1 N3 C7 28.7(18) . .
O16 Cu1 N3 C7 76.8(8) . .
O15 Cu1 N3 C7 151.3(8) . .
Cu7 Cu1 N3 C7 54.6(9) . .
O3 Cu5 N4 C10 -45.9(7) . .
O23 Cu5 N4 C10 98.5(16) . .
O24 Cu5 N4 C10 137.9(7) . .
O25 Cu5 N4 C10 65.2(7) . .
O2W Cu5 N4 C10 -135.4(7) . .
Cu10 Cu5 N4 C10 154.0(6) . .
Cu8 Cu5 N4 C10 49.1(8) . .
N3 Cu1 N5 C13A 112(6) . .
O19 Cu1 N5 C13A -60(6) . .
O16 Cu1 N5 C13A -44(7) . .
O15 Cu1 N5 C13A -136(6) . .
Cu7 Cu1 N5 C13A -42(6) . .
N3 Cu1 N5 C13 90(3) . .
O19 Cu1 N5 C13 -82(3) . .
O16 Cu1 N5 C13 -67(3) . .
O15 Cu1 N5 C13 -158(3) . .
Cu7 Cu1 N5 C13 -65(3) . .
O27 O28 C0 O28 134(100) . 2_666
O26 O28 C0 O28 -36(100) . 2_666
Cu10 O28 C0 O28 -165(100) 2_666 2_666
Cu3 O28 C0 O28 83(100) 2_666 2_666
O26 O28 C0 O27 -170.0(9) . .
Cu10 O28 C0 O27 60.8(8) 2_666 .
Cu3 O28 C0 O27 -51.0(7) 2_666 .
O27 O28 C0 O27 180.000(1) . 2_666
O26 O28 C0 O27 10.0(9) . 2_666
Cu10 O28 C0 O27 -119.2(8) 2_666 2_666
Cu3 O28 C0 O27 129.0(7) 2_666 2_666
O27 O28 C0 O26 -10.0(9) . 2_666
O26 O28 C0 O26 180.000(1) . 2_666
Cu10 O28 C0 O26 50.7(8) 2_666 2_666
Cu3 O28 C0 O26 -61.0(8) 2_666 2_666
O27 O28 C0 O26 170.0(9) . .
Cu10 O28 C0 O26 -129.3(8) 2_666 .
Cu3 O28 C0 O26 119.0(8) 2_666 .
O26 O27 C0 O28 -170.0(9) 2_666 .
Cu7 O27 C0 O28 150.3(9) 2_666 .
Cu3 O27 C0 O28 47.2(7) 2_666 .
Cu10 O27 C0 O28 -46.7(6) 2_666 .
O28 O27 C0 O28 180.000(1) . 2_666
O26 O27 C0 O28 10.0(9) 2_666 2_666
Cu7 O27 C0 O28 -29.7(9) 2_666 2_666
Cu3 O27 C0 O28 -132.8(7) 2_666 2_666
Cu10 O27 C0 O28 133.3(6) 2_666 2_666
O28 O27 C0 O27 -68(100) . 2_666
O26 O27 C0 O27 122(100) 2_666 2_666
Cu7 O27 C0 O27 82(100) 2_666 2_666
Cu3 O27 C0 O27 -21(100) 2_666 2_666
Cu10 O27 C0 O27 -115(100) 2_666 2_666
O28 O27 C0 O26 170.0(9) . 2_666
Cu7 O27 C0 O26 -39.7(5) 2_666 2_666
Cu3 O27 C0 O26 -142.8(8) 2_666 2_666
Cu10 O27 C0 O26 123.4(7) 2_666 2_666
O28 O27 C0 O26 -10.0(9) . .
O26 O27 C0 O26 180.000(2) 2_666 .
Cu7 O27 C0 O26 140.3(5) 2_666 .
Cu3 O27 C0 O26 37.2(8) 2_666 .
Cu10 O27 C0 O26 -56.6(7) 2_666 .
O27 O26 C0 O28 171.2(7) 2_666 .
Cu7 O26 C0 O28 124.4(8) . .
Cu2 O26 C0 O28 -1.0(6) 2_666 .
O28 O26 C0 O28 180.000(1) . 2_666
O27 O26 C0 O28 -8.8(7) 2_666 2_666
Cu7 O26 C0 O28 -55.6(8) . 2_666
Cu2 O26 C0 O28 179.0(6) 2_666 2_666
O28 O26 C0 O27 8.8(7) . .
O27 O26 C0 O27 180.000(2) 2_666 .
Cu7 O26 C0 O27 133.3(6) . .
Cu2 O26 C0 O27 7.8(9) 2_666 .
O28 O26 C0 O27 -171.2(7) . 2_666
Cu7 O26 C0 O27 -46.7(6) . 2_666
Cu2 O26 C0 O27 -172.2(9) 2_666 2_666
O28 O26 C0 O26 112(100) . 2_666
O27 O26 C0 O26 -76(100) 2_666 2_666
Cu7 O26 C0 O26 -123(100) . 2_666
Cu2 O26 C0 O26 111(100) 2_666 2_666
C1A N1 C1 C2 -65(13) . .
Cu9 N1 C1 C2 176.4(17) . .
C1 N1 C1A C2A 7(8) . .
Cu9 N1 C1A C2A 81(7) . .
N1 C1 C2 C3 -176(2) . .
N1 C1A C2A C3A 167(4) . .
C4A N2 C4 C5 -59(12) . .
Cu4 N2 C4 C5 166(4) . .
C4 N2 C4A C5A 22(11) . .
Cu4 N2 C4A C5A 78(5) . .
N2 C4 C5 C6 172(5) . .
N2 C4A C5A C6A 154(4) . .
Cu1 N3 C7 C8 178(2) . .
Cu1 N3 C7 C8A -149(3) . .
N3 C7 C8 C9 176(2) . .
C8A C7 C8 C9 55(8) . .
N3 C7 C8A C9A -82(6) . .
C8 C7 C8A C9A -8(6) . .
Cu5 N4 C10 C11A 172(3) . .
Cu5 N4 C10 C11 -159.2(17) . .
N4 C10 C11 C12 -69(4) . .
C11A C10 C11 C12 0(6) . .
N4 C10 C11A C12A 167(3) . .
C11 C10 C11A C12A 45(6) . .
C13A N5 C13 C14 5(7) . .
Cu1 N5 C13 C14 163(3) . .
C13 N5 C13A C14A 1(10) . .
Cu1 N5 C13A C14A -36(13) . .
N5 C13 C14 C15 -176(3) . .
N5 C13A C14A C15A -180(9) . .
Cu6 O2 C16 O1 -27.7(14) 2_666 .
Cu6 O2 C16 C17 152.5(7) 2_666 .
Cu4 O1 C16 O2 10.9(14) . .
Cu4 O1 C16 C17 -169.3(7) . .
Cu5 O3 C18 O4 -3.3(11) . .
Cu5 O3 C18 C19 177.7(6) . .
Cu9 O6 C20 O5 0.2(14) . .
Cu9 O6 C20 C21 -179.5(7) . .
